data_7056231
loop_
_publ_author_name
'Tomczyk, Karolina'
'Wozny, Mateusz'
'Domagala, Slawomir'
'Wieckowska, Agnieszka'
'Paw\/lowska, Joanna'
'Wozniak, Krzysztof'
'Korybut-Daszkiewicz, Bohdan'

_publ_section_title
;
 Rotaxanes composed of dibenzo-24-crown-8 and macrocyclic transition metal
 complexing tetraimine units
;
_journal_name_full 'New J. Chem.'
_journal_paper_doi 10.1039/C7NJ00909G
_journal_year 2017
_chemical_formula_moiety 'C40 H58 N12 Ni2, C24 H32 O8, 4(F6 P), 0.45(C3 H6 O), 1.72(H2 O)'
_chemical_formula_sum 'C65.36 H96.18 F24 N12 Ni2 O10.18 P4'
_chemical_formula_weight 1910.27
_space_group_crystal_system triclinic
_space_group_IT_number 2
_space_group_name_Hall '-P 1'
_space_group_name_H-M_alt 'P -1'
_atom_sites_solution_hydrogens mixed
_atom_sites_solution_primary direct
_audit_creation_date 2015-10-18
_audit_creation_method
;
Olex2 1.2
(compiled 2015.09.30 svn.r3233 for OlexSys, GUI svn.r5103)
;
_audit_update_record
;
2017-01-29 deposited with the CCDC.
2017-05-24 downloaded from the CCDC.
;
_cell_angle_alpha 82.1184(11)
_cell_angle_beta 63.7171(12)
_cell_angle_gamma 88.1675(10)
_cell_formula_units_Z 2
_cell_length_a 15.85747(18)
_cell_length_b 16.3923(2)
_cell_length_c 17.6221(2)
_cell_measurement_reflns_used 39091
_cell_measurement_temperature 100.00(10)
_cell_measurement_theta_max 76.6330
_cell_measurement_theta_min 2.6840
_cell_volume 4066.21(9)
_computing_cell_refinement
;
CrysAlisPro, Agilent Technologies,
Version 1.171.37.35 (release 13-08-2014 CrysAlis171 .NET)
(compiled Aug 13 2014,18:06:01)
;
_computing_data_collection
;
CrysAlisPro, Agilent Technologies,
Version 1.171.37.35 (release 13-08-2014 CrysAlis171 .NET)
(compiled Aug 13 2014,18:06:01)
;
_computing_data_reduction
;
CrysAlisPro, Agilent Technologies,
Version 1.171.37.35 (release 13-08-2014 CrysAlis171 .NET)
(compiled Aug 13 2014,18:06:01)
;
_computing_molecular_graphics 'Olex2 (Dolomanov et al., 2009)'
_computing_publication_material 'Olex2 (Dolomanov et al., 2009)'
_computing_structure_refinement 'ShelXL (Sheldrick, 2015)'
_computing_structure_solution 'ShelXS (Sheldrick, 2008)'
_diffrn_ambient_environment N~2~
_diffrn_ambient_temperature 100.15
_diffrn_detector 'CCD plate'
_diffrn_detector_area_resol_mean 10.4391
_diffrn_detector_type Atlas
_diffrn_measured_fraction_theta_full 1.000
_diffrn_measured_fraction_theta_max 0.994
_diffrn_measurement_details
;
#__ type_ start__ end____ width___ exp.time_
  1 omega  -50.00   33.00   1.0000    5.0000
omega____ theta____ kappa____ phi______ frames
    -      -41.1563   38.0000   60.0000 83

#__ type_ start__ end____ width___ exp.time_
  2 omega  -50.00   33.00   1.0000    5.0000
omega____ theta____ kappa____ phi______ frames
    -      -41.1563   38.0000 -180.0000 83

#__ type_ start__ end____ width___ exp.time_
  3 omega  -69.00   32.00   1.0000    5.0000
omega____ theta____ kappa____ phi______ frames
    -      -41.1563   57.0000  -60.0000 101

#__ type_ start__ end____ width___ exp.time_
  4 omega  -96.00   -2.00   1.0000    5.0000
omega____ theta____ kappa____ phi______ frames
    -      -41.1563  125.0000   60.0000 94

#__ type_ start__ end____ width___ exp.time_
  5 omega   13.00  114.00   1.0000    5.0000
omega____ theta____ kappa____ phi______ frames
    -       41.1563   57.0000 -120.0000 101

#__ type_ start__ end____ width___ exp.time_
  6 omega   23.00   97.00   1.0000    5.0000
omega____ theta____ kappa____ phi______ frames
    -       41.1563 -125.0000    0.0000 74

#__ type_ start__ end____ width___ exp.time_
  7 omega   86.00  178.00   1.0000   18.5000
omega____ theta____ kappa____ phi______ frames
    -      112.0000   45.0000   90.0000 92

#__ type_ start__ end____ width___ exp.time_
  8 omega   84.00  178.00   1.0000   18.5000
omega____ theta____ kappa____ phi______ frames
    -      112.0000   30.0000   60.0000 94

#__ type_ start__ end____ width___ exp.time_
  9 omega   84.00  178.00   1.0000   18.5000
omega____ theta____ kappa____ phi______ frames
    -      112.0000   57.0000 -134.1944 94

#__ type_ start__ end____ width___ exp.time_
 10 omega   36.00  111.00   1.0000   18.5000
omega____ theta____ kappa____ phi______ frames
    -      112.0000 -111.0000 -150.0000 75

#__ type_ start__ end____ width___ exp.time_
 11 omega   29.00  109.00   1.0000   18.5000
omega____ theta____ kappa____ phi______ frames
    -      112.0000  -94.0000    0.0000 80

#__ type_ start__ end____ width___ exp.time_
 12 omega   29.00  109.00   1.0000   18.5000
omega____ theta____ kappa____ phi______ frames
    -      112.0000  -94.0000  -30.0000 80

#__ type_ start__ end____ width___ exp.time_
 13 omega   59.00  178.00   1.0000   18.5000
omega____ theta____ kappa____ phi______ frames
    -      112.0000   15.0000  -60.0000 119

#__ type_ start__ end____ width___ exp.time_
 14 omega   84.00  178.00   1.0000   18.5000
omega____ theta____ kappa____ phi______ frames
    -      112.0000   30.0000   30.0000 94

#__ type_ start__ end____ width___ exp.time_
 15 omega   29.00  109.00   1.0000   18.5000
omega____ theta____ kappa____ phi______ frames
    -      112.0000  -94.0000  -90.0000 80

#__ type_ start__ end____ width___ exp.time_
 16 omega   36.00  116.00   1.0000   18.5000
omega____ theta____ kappa____ phi______ frames
    -      112.0000 -111.0000  -30.0000 80

#__ type_ start__ end____ width___ exp.time_
 17 omega   40.00  141.00   1.0000   18.5000
omega____ theta____ kappa____ phi______ frames
    -      112.0000  -61.0000 -150.0000 101

#__ type_ start__ end____ width___ exp.time_
 18 omega   36.00  116.00   1.0000   18.5000
omega____ theta____ kappa____ phi______ frames
    -      112.0000 -111.0000   60.0000 80

#__ type_ start__ end____ width___ exp.time_
 19 omega   83.00  178.00   1.0000   18.5000
omega____ theta____ kappa____ phi______ frames
    -      112.0000   61.0000  -60.0000 95

#__ type_ start__ end____ width___ exp.time_
 20 omega   36.00  109.00   1.0000   18.5000
omega____ theta____ kappa____ phi______ frames
    -      112.0000 -111.0000 -120.0000 73

#__ type_ start__ end____ width___ exp.time_
 21 omega  100.00  178.00   1.0000   18.5000
omega____ theta____ kappa____ phi______ frames
    -      112.0000  111.0000  120.0000 78

#__ type_ start__ end____ width___ exp.time_
 22 omega   40.00  141.00   1.0000   18.5000
omega____ theta____ kappa____ phi______ frames
    -      112.0000  -61.0000   30.0000 101

#__ type_ start__ end____ width___ exp.time_
 23 omega   29.00  109.00   1.0000   18.5000
omega____ theta____ kappa____ phi______ frames
    -      112.0000  -94.0000 -150.0000 80

#__ type_ start__ end____ width___ exp.time_
 24 omega   36.00   91.00   1.0000   18.5000
omega____ theta____ kappa____ phi______ frames
    -      112.0000  -30.0000  -60.0000 55

#__ type_ start__ end____ width___ exp.time_
 25 omega   36.00  116.00   1.0000   18.5000
omega____ theta____ kappa____ phi______ frames
    -      112.0000 -111.0000 -180.0000 80

#__ type_ start__ end____ width___ exp.time_
 26 omega   39.00   98.00   1.0000   18.5000
omega____ theta____ kappa____ phi______ frames
    -      112.0000  -45.0000  -60.0000 59

#__ type_ start__ end____ width___ exp.time_
 27 omega   36.00  145.00   1.0000   18.5000
omega____ theta____ kappa____ phi______ frames
    -      112.0000  -77.0000   30.0000 109

#__ type_ start__ end____ width___ exp.time_
 28 omega   86.00  178.00   1.0000   18.5000
omega____ theta____ kappa____ phi______ frames
    -      112.0000   45.0000  -30.0000 92

#__ type_ start__ end____ width___ exp.time_
 29 omega   36.00  116.00   1.0000   18.5000
omega____ theta____ kappa____ phi______ frames
    -      112.0000 -111.0000  120.0000 80

#__ type_ start__ end____ width___ exp.time_
 30 omega   29.00  109.00   1.0000   18.5000
omega____ theta____ kappa____ phi______ frames
    -      112.0000  -94.0000 -180.0000 80

#__ type_ start__ end____ width___ exp.time_
 31 omega   36.00  116.00   1.0000   18.5000
omega____ theta____ kappa____ phi______ frames
    -      112.0000 -111.0000  -60.0000 80

#__ type_ start__ end____ width___ exp.time_
 32 omega   86.00  178.00   1.0000   18.5000
omega____ theta____ kappa____ phi______ frames
    -      112.0000   45.0000  150.0000 92

#__ type_ start__ end____ width___ exp.time_
 33 omega   40.00  141.00   1.0000   18.5000
omega____ theta____ kappa____ phi______ frames
    -      112.0000  -61.0000  -60.0000 101

#__ type_ start__ end____ width___ exp.time_
 34 omega   29.00  109.00   1.0000   18.5000
omega____ theta____ kappa____ phi______ frames
    -      112.0000  -94.0000  120.0000 80

#__ type_ start__ end____ width___ exp.time_
 35 omega   29.00  109.00   1.0000   18.5000
omega____ theta____ kappa____ phi______ frames
    -      112.0000  -94.0000  150.0000 80

#__ type_ start__ end____ width___ exp.time_
 36 omega   79.00  178.00   1.0000   18.5000
omega____ theta____ kappa____ phi______ frames
    -      112.0000   77.0000  120.0000 99

#__ type_ start__ end____ width___ exp.time_
 37 omega   24.00  178.00   1.0000   18.5000
omega____ theta____ kappa____ phi______ frames
    -      112.0000    0.0000  -90.0000 154

#__ type_ start__ end____ width___ exp.time_
 38 omega  100.00  178.00   1.0000   18.5000
omega____ theta____ kappa____ phi______ frames
    -      112.0000  111.0000 -120.0000 78

#__ type_ start__ end____ width___ exp.time_
 39 omega   29.00  109.00   1.0000   18.5000
omega____ theta____ kappa____ phi______ frames
    -      112.0000  -94.0000  -60.0000 80

#__ type_ start__ end____ width___ exp.time_
 40 omega   36.00   91.00   1.0000   18.5000
omega____ theta____ kappa____ phi______ frames
    -      112.0000  -30.0000  120.0000 55

#__ type_ start__ end____ width___ exp.time_
 41 omega   29.00  109.00   1.0000   18.5000
omega____ theta____ kappa____ phi______ frames
    -      112.0000  -94.0000 -120.0000 80

#__ type_ start__ end____ width___ exp.time_
 42 omega   36.00  116.00   1.0000   18.5000
omega____ theta____ kappa____ phi______ frames
    -      112.0000 -111.0000  -90.0000 80

#__ type_ start__ end____ width___ exp.time_
 43 omega   30.00  165.00   1.0000   18.5000
omega____ theta____ kappa____ phi______ frames
    -      112.0000  -15.0000    0.0000 135

#__ type_ start__ end____ width___ exp.time_
 44 omega   83.00  178.00   1.0000   18.5000
omega____ theta____ kappa____ phi______ frames
    -      112.0000   59.0000  173.7351 95

#__ type_ start__ end____ width___ exp.time_
 45 omega   40.00  141.00   1.0000   18.5000
omega____ theta____ kappa____ phi______ frames
    -      112.0000  -61.0000   60.0000 101

#__ type_ start__ end____ width___ exp.time_
 46 omega   36.00  145.00   1.0000   18.5000
omega____ theta____ kappa____ phi______ frames
    -      112.0000  -77.0000 -150.0000 109

#__ type_ start__ end____ width___ exp.time_
 47 omega   36.00   91.00   1.0000   18.5000
omega____ theta____ kappa____ phi______ frames
    -      112.0000  -30.0000 -150.0000 55

#__ type_ start__ end____ width___ exp.time_
 48 omega   64.00   91.00   1.0000   18.5000
omega____ theta____ kappa____ phi______ frames
    -      112.0000  -30.0000  -30.0000 27

#__ type_ start__ end____ width___ exp.time_
 49 omega   72.00  101.00   1.0000   18.5000
omega____ theta____ kappa____ phi______ frames
    -      112.0000  -94.0000   30.0000 29

#__ type_ start__ end____ width___ exp.time_
 50 omega   38.00  116.00   1.0000   18.5000
omega____ theta____ kappa____ phi______ frames
    -      112.0000 -111.0000   30.0000 78

#__ type_ start__ end____ width___ exp.time_
 51 omega   76.00  114.00   1.0000   18.5000
omega____ theta____ kappa____ phi______ frames
    -      112.0000 -111.0000   90.0000 38

#__ type_ start__ end____ width___ exp.time_
 52 omega   80.00  115.00   1.0000   18.5000
omega____ theta____ kappa____ phi______ frames
    -      112.0000 -111.0000  150.0000 35

#__ type_ start__ end____ width___ exp.time_
 53 omega   99.00  134.00   1.0000   18.5000
omega____ theta____ kappa____ phi______ frames
    -      112.0000   45.0000 -150.0000 35

#__ type_ start__ end____ width___ exp.time_
 54 omega   82.00  117.00   1.0000   18.5000
omega____ theta____ kappa____ phi______ frames
    -      112.0000  -81.0000   54.8640 35

#__ type_ start__ end____ width___ exp.time_
 55 omega  110.00  137.00   1.0000   18.5000
omega____ theta____ kappa____ phi______ frames
    -      112.0000  178.0000    0.0000 27

#__ type_ start__ end____ width___ exp.time_
 56 omega   68.00   95.00   1.0000   18.5000
omega____ theta____ kappa____ phi______ frames
    -      112.0000  178.0000  150.0000 27

#__ type_ start__ end____ width___ exp.time_
 57 omega   84.00  127.00   1.0000   18.5000
omega____ theta____ kappa____ phi______ frames
    -      112.0000   61.0000  150.0000 43

#__ type_ start__ end____ width___ exp.time_
 58 omega  105.00  132.00   1.0000   18.5000
omega____ theta____ kappa____ phi______ frames
    -      112.0000   77.0000   90.0000 27

#__ type_ start__ end____ width___ exp.time_
 59 omega  150.00  175.00   1.0000   18.5000
omega____ theta____ kappa____ phi______ frames
    -      112.0000   77.0000   90.0000 25

#__ type_ start__ end____ width___ exp.time_
 60 omega   98.00  125.00   1.0000   18.5000
omega____ theta____ kappa____ phi______ frames
    -      112.0000 -132.0000   75.1917 27
;
_diffrn_measurement_device 'four-circle diffractometer'
_diffrn_measurement_device_type 'SuperNova, Dual, Cu at zero, Atlas'
_diffrn_measurement_method '\w scans'
_diffrn_orient_matrix_UB_11 0.0302306000
_diffrn_orient_matrix_UB_12 0.0549811000
_diffrn_orient_matrix_UB_13 0.0484772000
_diffrn_orient_matrix_UB_21 0.0956297000
_diffrn_orient_matrix_UB_22 0.0184431000
_diffrn_orient_matrix_UB_23 -0.0789991000
_diffrn_orient_matrix_UB_31 -0.0411531000
_diffrn_orient_matrix_UB_32 0.0751531000
_diffrn_orient_matrix_UB_33 -0.0331386000
_diffrn_radiation_monochromator mirror
_diffrn_radiation_probe x-ray
_diffrn_radiation_type CuK\a
_diffrn_radiation_wavelength 1.54184
_diffrn_reflns_av_R_equivalents 0.0510
_diffrn_reflns_av_unetI/netI 0.0502
_diffrn_reflns_Laue_measured_fraction_full 1.000
_diffrn_reflns_Laue_measured_fraction_max 0.994
_diffrn_reflns_limit_h_max 20
_diffrn_reflns_limit_h_min -19
_diffrn_reflns_limit_k_max 20
_diffrn_reflns_limit_k_min -20
_diffrn_reflns_limit_l_max 22
_diffrn_reflns_limit_l_min -22
_diffrn_reflns_number 120445
_diffrn_reflns_point_group_measured_fraction_full 1.000
_diffrn_reflns_point_group_measured_fraction_max 0.994
_diffrn_reflns_theta_full 67.684
_diffrn_reflns_theta_max 76.930
_diffrn_reflns_theta_min 2.723
_diffrn_source 'sealed X-ray tube'
_diffrn_source_type 'SuperNova (Cu) X-ray Source'
_exptl_absorpt_coefficient_mu 2.369
_exptl_absorpt_correction_T_max 1.00000
_exptl_absorpt_correction_T_min 0.68743
_exptl_absorpt_correction_type multi-scan
_exptl_absorpt_process_details
;
CrysAlisPro, Agilent Technologies,
Version 1.171.37.35 (release 13-08-2014 CrysAlis171 .NET)
(compiled Aug 13 2014,18:06:01)
Empirical absorption correction using spherical harmonics,
 implemented in SCALE3 ABSPACK scaling algorithm.
Empirical absorption correction using spherical harmonics,
 implemented in SCALE3 ABSPACK scaling algorithm.
;
_exptl_crystal_colour yellow
_exptl_crystal_density_diffrn 1.560
_exptl_crystal_description plate
_exptl_crystal_F_000 1972
_exptl_crystal_size_max 0.5823
_exptl_crystal_size_mid 0.1586
_exptl_crystal_size_min 0.0940
_refine_diff_density_max 1.121
_refine_diff_density_min -0.712
_refine_diff_density_rms 0.078
_refine_ls_extinction_method none
_refine_ls_goodness_of_fit_ref 1.029
_refine_ls_hydrogen_treatment constr
_refine_ls_matrix_type full
_refine_ls_number_parameters 1466
_refine_ls_number_reflns 17080
_refine_ls_number_restraints 1644
_refine_ls_restrained_S_all 1.052
_refine_ls_R_factor_all 0.0895
_refine_ls_R_factor_gt 0.0794
_refine_ls_shift/su_max 0.001
_refine_ls_shift/su_mean 0.000
_refine_ls_structure_factor_coef Fsqd
_refine_ls_weighting_details 'w=1/[\s^2^(Fo^2^)+(0.1281P)^2^+5.1909P] where P=(Fo^2^+2Fc^2^)/3'
_refine_ls_weighting_scheme calc
_refine_ls_wR_factor_gt 0.2270
_refine_ls_wR_factor_ref 0.2364
_reflns_Friedel_coverage 0.000
_reflns_number_gt 14072
_reflns_number_total 17080
_reflns_threshold_expression 'I > 2\s(I)'
_cod_data_source_file c7nj00909g2.cif
_cod_data_source_block rx-meta-nini
_cod_original_cell_volume 4066.22(9)
_cod_database_code 7056231
_chemical_oxdiff_formula 'C64.3 H93.5 F24 N12 Ni2 O10.1 P4'
_shelx_space_group_comment
;
The symmetry employed for this shelxl refinement is uniquely defined
by the following loop, which should always be used as a source of
symmetry information in preference to the above space-group names.
They are only intended as comments.
;
_cell_oxdiff_angle_alpha 82.1184(11)
_cell_oxdiff_angle_beta 63.7171(12)
_cell_oxdiff_angle_gamma 88.1675(10)
_cell_oxdiff_length_a 15.85747(18)
_cell_oxdiff_length_b 16.3923(2)
_cell_oxdiff_length_c 17.6221(2)
_cell_oxdiff_measurement_reflns_used 39091
_cell_oxdiff_volume 4066.22(9)
_reflns_odcompleteness_completeness 100.00
_reflns_odcompleteness_iscentric 1
_reflns_odcompleteness_theta 66.97
_olex2_refinement_description
;
1. Fixed Uiso
 At 1.2 times of:
  All C(H) groups, All C(H,H) groups, All C(H,H,H,H) groups, All N(H) groups
 At 1.5 times of:
  All C(H,H,H) groups, All O(H,H) groups
2. Restrained distances
 P3-F16B \\sim P3-F16A \\sim P3-F15B \\sim P3-F15A \\sim P3-F13 \\sim P3-F14
\\sim P3-F18A \\sim P3-F18B ~
 P3-F17B \\sim P3-F17A
 with sigma of 0.02
 C2A-C3A \\sim C2B-C3B
 with sigma of 0.02
 N1-C2B \\sim N1-C2A \\sim N2-C3A \\sim N2-C3B
 with sigma of 0.02
 C64B-C63B \\sim C64A-C63A
 with sigma of 0.02
 O6A-C60A \\sim O6B-C60B
 with sigma of 0.02
 O8A-C64A \\sim O8B-C64B \\sim O1B-C47B \\sim O1A-C47A
 with sigma of 0.02
 C60A-C59 \\sim C59-C60B \\sim C51A-C52 \\sim C51B-C52
 with sigma of 0.02
 O1B-C47B \\sim O1A-C47A
 with sigma of 0.02
 C46B-C41B \\sim C46A-C41A
 with sigma of 0.02
 C46B-C45B \\sim C42B-C41B \\sim C46A-C45A \\sim C42A-C41A
 with sigma of 0.02
 C45B-C44B \\sim C43B-C42B \\sim C45A-C44A \\sim C43A-C42A
 with sigma of 0.02
 C44B-C43B \\sim C44A-C43A
 with sigma of 0.02
 C46B-C43B \\sim C45B-C42B \\sim C41B-C44B \\sim C45A-C42A \\sim C46A-C43A
\\sim C44A-C41A
 with sigma of 0.02
 O8A-C64A \\sim O8B-C64B \\sim O1B-C47B \\sim O1A-C47A
 with sigma of 0.02
 O1B-C46B \\sim O1A-C46A \\sim O8B-C41B \\sim O8A-C41A
 with sigma of 0.02
 O7A-C62A \\sim O7B-C62B \\sim O2A-C49A \\sim O2B-C49B
 with sigma of 0.02
 C62A-C61A \\sim C62B-C61B \\sim C50A-C49A \\sim C50B-C49B
 with sigma of 0.02
 C47A-C48A \\sim C48B-C47B \\sim C64B-C63B \\sim C64A-C63A
 with sigma of 0.02
 C47A-C48A \\sim C48B-C47B \\sim C64B-C63B \\sim C64A-C63A
 with sigma of 0.02
 C48B-C47B \\sim C47A-C48A
 with sigma of 0.02
 O2A-C48A \\sim O2B-C48B
 with sigma of 0.02
 C48B-C47B \\sim C48A-C47A \\sim C64B-C63B \\sim C64A-C63A
 with sigma of 0.02
 O7A-C63A \\sim O7B-C63B \\sim O2B-C48B \\sim O2A-C48A
 with sigma of 0.02
 O2A-C48A \\sim O2B-C48B \\sim O7B-C63B \\sim O7A-C63A
 with sigma of 0.02
 C48B-C47B \\sim C48A-C47A \\sim C64B-C63B \\sim C64A-C63A
 with sigma of 0.02
 C48B-O1B \\sim C48A-O1A \\sim O8B-C63B \\sim O8A-C64B
 with sigma of 0.02
 C48B-O1B \\sim C48A-O1A \\sim O4-C51B \\sim O5-C60B
 with sigma of 0.02
 N5-C14 \\sim N5-C12A
 with sigma of 0.02
 C15-C14 \\sim C13A-C12A
 with sigma of 0.02
 C28-C27 \\sim C15-C14
 with sigma of 0.02
 C13A-C12A \\sim C28-C27
 with sigma of 0.02
 C13A-C12A \\sim C14-C15 \\sim C30-C29 \\sim C28-C27
 with sigma of 0.02
 N5-C12A \\sim N5-C14 \\sim N10-C29 \\sim N10-C27
 with sigma of 0.02
 N5-C11 \\sim N10-C26
 with sigma of 0.02
 N5-C12B \\sim N5-C12A
 with sigma of 0.02
 C13B-C12B \\sim C13A-C12A
 with sigma of 0.02
 C65-C67 \\sim C65-C66
 with sigma of 0.02
 N10-C29 \\sim N10-C27 \\sim N5-C12B \\sim N5-C14
 with sigma of 0.02
 C28-C27 \\sim C30-C29 \\sim C13B-C12B \\sim C13A-C12A
 with sigma of 0.02
3. Restrained planarity
 C41B, C42B, C43B, C44B, C45B, C46B
 with sigma of 0.1
 C41A, C42A, C43A, C44A, C45A, C46A
 with sigma of 0.1
 C65, C66, C67, O9
 with sigma of 0.1
4. Uiso/Uaniso restraints and constraints
C41B \\sim C42B \\sim C43B \\sim C44B \\sim C45B \\sim C46B \\sim C47B \\sim
O1B \\sim O8B: within 1.7A with sigma of 0.04 and sigma for terminal atoms of
0.08
C41A \\sim C41B \\sim C42A \\sim C42B \\sim C43A \\sim C43B \\sim C44A \\sim
C44B \\sim C45A \\sim C45B \\sim C46A \\sim C46B \\sim C47A \\sim C47B \\sim
C48A \\sim C48B \\sim C49A \\sim C49B \\sim C50A \\sim C50B \\sim C51A \\sim
C51B \\sim C52 \\sim C53 \\sim C54 \\sim C55 \\sim C56 \\sim C57 \\sim C58
\\sim C59 \\sim C60A \\sim C60B \\sim C61A \\sim C61B \\sim C62A \\sim C62B
\\sim C63A \\sim C63B \\sim C64A \\sim C64B \\sim O1A \\sim O1B \\sim O2A \\sim
O2B \\sim O4 \\sim O5 \\sim O6A \\sim O6B \\sim O7A \\sim O7B \\sim O8A \\sim
O8B: within 1.7A with sigma of 0.04 and sigma for terminal atoms of 0.08
C65 \\sim C66 \\sim C67 \\sim O9: within 1.7A with sigma of 0.04 and sigma for
terminal atoms of 0.08
Uanis(C12A) \\sim Ueq, Uanis(C13A) \\sim Ueq: with sigma of 0.1 and sigma for
terminal atoms of 0.2
Uanis(N5) \\sim Ueq, Uanis(C12A) \\sim Ueq, Uanis(C13A) \\sim Ueq, Uanis(C14)
\\sim Ueq, Uanis(C15) \\sim Ueq, Uanis(C11) \\sim Ueq: with sigma of 0.1 and
sigma for terminal atoms of 0.2
5. Rigid body (RIGU) restrains
 C11, C12A, C12B, C13A, C13B, C14, C15, N5
 with sigma for 1-2 distances of 0.004 and sigma for 1-3 distances of 0.004
 C65, C66, C67, O9
 with sigma for 1-2 distances of 0.004 and sigma for 1-3 distances of 0.004
 P3, P2, P1, P4A, P4B, F15A, F16A, F17A, F18A, F13, F14, F15B, F16B, F17B,
 F18B, F9A, F10A, F11A, F12A, F7, F8, F9B, F10B, F11B, F12B, F3A, F4A, F5A, F6A,
  F1, F2, F3B, F4B, F5B, F6B, F19A, F20A, F21A, F22A, F23A, F24A, F19B, F20B,
 F21B, F22B, F23B, F24B
 with sigma for 1-2 distances of 0.004 and sigma for 1-3 distances of 0.004
 C2A, C2B, C3A, C3B, N1, N2
 with sigma for 1-2 distances of 0.004 and sigma for 1-3 distances of 0.004
 C22A, C22B, C23A, C23B, N8, N9
 with sigma for 1-2 distances of 0.004 and sigma for 1-3 distances of 0.004
 C16, C24, C25, C26, C27, C28, C29, C30, N10
 with sigma for 1-2 distances of 0.004 and sigma for 1-3 distances of 0.004
 C62A, C63A, C63B, C64B, O7A, O7B
 with sigma for 1-2 distances of 0.004 and sigma for 1-3 distances of 0.004
 C48A, C48B, C49A, C49B, C50A, C50B, O2A, O2B
 with sigma for 1-2 distances of 0.004 and sigma for 1-3 distances of 0.004
 C47A, C47B, C48A, C48B, O2A, O2B
 with sigma for 1-2 distances of 0.004 and sigma for 1-3 distances of 0.004
 C63A, C63B, C64A, C64B, O7A
 with sigma for 1-2 distances of 0.004 and sigma for 1-3 distances of 0.004
 C63A, C64A, C64B, O8A, O8B
 with sigma for 1-2 distances of 0.004 and sigma for 1-3 distances of 0.004
 C47A, C47B, C48A, C48B, O1A, O1B
 with sigma for 1-2 distances of 0.004 and sigma for 1-3 distances of 0.004
 C41B, C42B, C43B, C44B, C45B, C46B, C47B, C64B, O1B, O8B
 with sigma for 1-2 distances of 0.004 and sigma for 1-3 distances of 0.004
 C41A, C42A, C43A, C44A, C45A, C46A, C47A, C64A, O1A, O8A
 with sigma for 1-2 distances of 0.004 and sigma for 1-3 distances of 0.004
6. Others
 Sof(C22B)=Sof(H22c)=Sof(H22d)=Sof(C23B)=Sof(H23c)=Sof(H23d)=1-FVAR(1)
 Sof(C22A)=Sof(H22a)=Sof(H22b)=Sof(C23A)=Sof(H23a)=Sof(H23b)=FVAR(1)
 Sof(F15B)=Sof(F16B)=Sof(F17B)=Sof(F18B)=1-FVAR(2)
 Sof(F15A)=Sof(F16A)=Sof(F17A)=Sof(F18A)=FVAR(2)
 Sof(F9B)=Sof(F10B)=Sof(F11B)=Sof(F12B)=1-FVAR(3)
 Sof(F9A)=Sof(F10A)=Sof(F11A)=Sof(F12A)=FVAR(3)
 Sof(F3B)=Sof(F4B)=Sof(F5B)=Sof(F6B)=1-FVAR(4)
 Sof(F3A)=Sof(F4A)=Sof(F5A)=Sof(F6A)=FVAR(4)
 Sof(P4B)=Sof(F19B)=Sof(F20B)=Sof(F21B)=Sof(F22B)=Sof(F23B)=Sof(F24B)=1-FVAR(5)
 Sof(F19A)=Sof(F20A)=Sof(F21A)=Sof(F22A)=Sof(F23A)=Sof(F24A)=Sof(P4A)=Sof(O11)=
 Sof(H11b)=Sof(H11c)=FVAR(5)
 Sof(C2B)=Sof(H2Ba)=Sof(H2Bb)=Sof(C3B)=Sof(H3Ba)=Sof(H3Bb)=1-FVAR(6)
 Sof(C2A)=Sof(H2Aa)=Sof(H2Ab)=Sof(C3A)=Sof(H3Aa)=Sof(H3Ab)=FVAR(6)
 Sof(C41B)=Sof(C42B)=Sof(H42B)=Sof(C43B)=Sof(H43B)=Sof(C44B)=Sof(H44B)=
 Sof(C45B)=Sof(H45B)=Sof(C46B)=Sof(C47B)=Sof(H47c)=Sof(H47d)=Sof(C48B)=
 Sof(H48c)=Sof(H48d)=Sof(C49B)=Sof(H49c)=Sof(H49d)=Sof(C50B)=Sof(H50c)=
 Sof(H50d)=Sof(C51B)=Sof(H51c)=Sof(H51d)=Sof(H52c)=Sof(H52d)=Sof(H59c)=
 Sof(H59d)=Sof(C60B)=Sof(H60c)=Sof(H60d)=Sof(C61B)=Sof(H61c)=Sof(H61d)=
 Sof(C62B)=Sof(H62c)=Sof(H62d)=Sof(C63B)=Sof(H63c)=Sof(H63d)=Sof(C64B)=
 Sof(H64c)=Sof(H64d)=Sof(O1B)=Sof(O2B)=Sof(O3B)=Sof(O6B)=Sof(O7B)=Sof(O8B)=1-
 FVAR(7)
 Sof(C41A)=Sof(C42A)=Sof(H42A)=Sof(C43A)=Sof(H43A)=Sof(C44A)=Sof(H44A)=
 Sof(C45A)=Sof(H45A)=Sof(C46A)=Sof(C47A)=Sof(H47a)=Sof(H47b)=Sof(C48A)=
 Sof(H48a)=Sof(H48b)=Sof(C49A)=Sof(H49a)=Sof(H49b)=Sof(C50A)=Sof(H50a)=
 Sof(H50b)=Sof(C51A)=Sof(H51a)=Sof(H51b)=Sof(H52a)=Sof(H52b)=Sof(H59a)=
 Sof(H59b)=Sof(C60A)=Sof(H60a)=Sof(H60b)=Sof(C61A)=Sof(H61a)=Sof(H61b)=
 Sof(C62A)=Sof(H62a)=Sof(H62b)=Sof(C63A)=Sof(H63a)=Sof(H63b)=Sof(C64A)=
 Sof(H64a)=Sof(H64b)=Sof(O1A)=Sof(O2A)=Sof(O3A)=Sof(O6A)=Sof(O7A)=Sof(O8A)=
 FVAR(7)
 Sof(C12B)=Sof(H12c)=Sof(H12d)=Sof(C13B)=Sof(H13d)=Sof(H13e)=Sof(H13f)=
 Sof(C65)=Sof(C66)=Sof(H66a)=Sof(H66b)=Sof(H66c)=Sof(C67)=Sof(H67a)=Sof(H67b)=
 Sof(H67c)=Sof(O9)=1-FVAR(8)
 Sof(C12A)=Sof(H12a)=Sof(H12b)=Sof(C13A)=Sof(H13a)=Sof(H13b)=Sof(H13c)=FVAR(8)
7.a Free rotating group:
 O10(H10a,H10b), O11(H11b,H11c)
7.b :
 P3(F13,F14,F15B,F16B,F17B,F18B), P2(F7,F8,F9B,F10B,F11B,F12B), P1(F1,F2,F3B,
 F4B,F5B,F6B), P4B(F19B,F20B,F21B,F22B,F23B,F24B)
7.c Secondary CH2 refined with riding coordinates:
 C2A(H2Aa,H2Ab), C2B(H2Ba,H2Bb), C3A(H3Aa,H3Ab), C3B(H3Ba,H3Bb), C7(H7a,H7b),
 C8(H8a,H8b), C12A(H12a,H12b), C12B(H12c,H12d), C14(H14a,H14b), C17(H17a,H17b),
 C18(H18a,H18b), C22A(H22a,H22b), C22B(H22c,H22d), C23A(H23a,H23b), C23B(H23c,
 H23d), C27(H27a,H27b), C29(H29a,H29b), C32(H32a,H32b), C39(H39a,H39b),
 C47A(H47a,H47b), C47B(H47c,H47d), C48A(H48a,H48b), C48B(H48c,H48d), C49A(H49a,
 H49b), C49B(H49c,H49d), C50A(H50a,H50b), C50B(H50c,H50d), C51A(H51a,H51b),
 C51B(H51c,H51d), C52(H52a,H52b), C52(H52c,H52d), C59(H59a,H59b), C59(H59c,
 H59d), C60A(H60a,H60b), C60B(H60c,H60d), C61A(H61a,H61b), C61B(H61c,H61d),
 C62A(H62a,H62b), C62B(H62c,H62d), C63A(H63a,H63b), C63B(H63c,H63d), C64A(H64a,
 H64b), C64B(H64c,H64d)
7.d Me refined with riding coordinates:
 C13A(H13a,H13b,H13c), C13B(H13d,H13e,H13f), C67(H67a,H67b,H67c)
7.e Aromatic/amide H refined with riding coordinates:
 C1(H1), C4(H4), C6(H6), C9(H9), C11(H11), C16(H16), C19(H19), C21(H21),
 C24(H24), C26(H26), C31(H31), C34(H34), C35(H35), C36(H36), C38(H38), C40(H40),
  N11(H11a), N12(H12), C42A(H42A), C42B(H42B), C43A(H43A), C43B(H43B),
 C44A(H44A), C44B(H44B), C45A(H45A), C45B(H45B), C54(H54), C55(H55), C56(H56),
 C57(H57)
7.f Idealised Me refined as rotating group:
 C15(H15a,H15b,H15c), C28(H28a,H28b,H28c), C30(H30a,H30b,H30c), C66(H66a,H66b,
 H66c)
;
_shelx_shelxl_version_number 2014/7
_olex2_submission_special_instructions 'No special instructions were received'

loop_
_space_group_symop_id
_space_group_symop_operation_xyz
1 'x, y, z'
2 '-x, -y, -z'

loop_
_atom_site_label
_atom_site_type_symbol
_atom_site_fract_x
_atom_site_fract_y
_atom_site_fract_z
_atom_site_U_iso_or_equiv
_atom_site_adp_type
_atom_site_occupancy
_atom_site_site_symmetry_order
_atom_site_calc_flag
_atom_site_refinement_flags_posn
_atom_site_refinement_flags_adp
_atom_site_refinement_flags_occupancy
_atom_site_disorder_assembly
_atom_site_disorder_group
C1 C 0.8278(3) 0.1796(4) -0.0436(3) 0.0745(13) Uani 1 1 d . . . . .
H1 H 0.7825 0.1511 -0.0525 0.089 Uiso 1 1 calc R . . . .
C2A C 0.7470(5) 0.1130(5) 0.1059(5) 0.086(2) Uani 0.787(14) 1 d D U P A 1
H2AA H 0.6961 0.1494 0.1376 0.104 Uiso 0.787(14) 1 calc R . P A 1
H2AB H 0.7207 0.0726 0.0845 0.104 Uiso 0.787(14) 1 calc R . P A 1
C2B C 0.7742(13) 0.0856(10) 0.0780(11) 0.051(4) Uani 0.213(14) 1 d D U P A 2
H2BA H 0.7165 0.0789 0.0708 0.061 Uiso 0.213(14) 1 calc R . P A 2
H2BB H 0.8134 0.0366 0.0636 0.061 Uiso 0.213(14) 1 calc R . P A 2
C3A C 0.7862(6) 0.0691(5) 0.1634(4) 0.076(2) Uani 0.787(14) 1 d D U P A 1
H3AA H 0.7354 0.0490 0.2207 0.091 Uiso 0.787(14) 1 calc R . P A 1
H3AB H 0.8244 0.0222 0.1385 0.091 Uiso 0.787(14) 1 calc R . P A 1
C3B C 0.7546(10) 0.1072(10) 0.1632(11) 0.040(4) Uani 0.213(14) 1 d D U P A 2
H3BA H 0.7250 0.0587 0.2069 0.048 Uiso 0.213(14) 1 calc R . P A 2
H3BB H 0.7092 0.1521 0.1767 0.048 Uiso 0.213(14) 1 calc R . P A 2
C4 C 0.8534(3) 0.1323(2) 0.2374(2) 0.0574(9) Uani 1 1 d . . . . .
H4 H 0.8135 0.0945 0.2851 0.069 Uiso 1 1 calc R . . . .
C5 C 0.9181(2) 0.1822(2) 0.2479(2) 0.0470(7) Uani 1 1 d . . . . .
C6 C 0.9866(2) 0.2335(2) 0.1772(2) 0.0473(7) Uani 1 1 d . . . . .
H6 H 1.0312 0.2626 0.1868 0.057 Uiso 1 1 calc R . . . .
C7 C 1.0725(3) 0.2921(3) 0.0310(2) 0.0644(11) Uani 1 1 d . . . . .
H7A H 1.0952 0.3341 0.0536 0.077 Uiso 1 1 calc R . . . .
H7B H 1.1250 0.2556 0.0028 0.077 Uiso 1 1 calc R . . . .
C8 C 1.0400(3) 0.3315(3) -0.0294(3) 0.0676(11) Uani 1 1 d . . . . .
H8A H 1.0940 0.3453 -0.0864 0.081 Uiso 1 1 calc R . . . .
H8B H 1.0085 0.3831 -0.0105 0.081 Uiso 1 1 calc R . . . .
C9 C 0.9610(3) 0.2816(3) -0.1027(3) 0.0612(10) Uani 1 1 d . . . . .
H9 H 1.0011 0.3199 -0.1498 0.073 Uiso 1 1 calc R . . . .
C10 C 0.8915(3) 0.2367(3) -0.1130(3) 0.0665(11) Uani 1 1 d . . . . .
C11 C 0.8937(3) 0.2601(4) -0.1938(3) 0.0801(14) Uani 1 1 d D U . . .
H11 H 0.9390 0.3027 -0.2284 0.096 Uiso 1 1 calc R . . . .
C12A C 0.7847(8) 0.1562(10) -0.1933(8) 0.112(4) Uani 0.545(6) 1 d D U P B 2
H12A H 0.7910 0.1258 -0.2403 0.134 Uiso 0.545(6) 1 calc R . P B 2
H12B H 0.8076 0.1208 -0.1566 0.134 Uiso 0.545(6) 1 calc R . P B 2
C12B C 0.7511(9) 0.1939(12) -0.1878(14) 0.121(5) Uani 0.455(6) 1 d D U P B 3
H12C H 0.7120 0.2105 -0.2179 0.145 Uiso 0.455(6) 1 calc R . P B 3
H12D H 0.7170 0.2019 -0.1270 0.145 Uiso 0.455(6) 1 calc R . P B 3
C13A C 0.6823(6) 0.1727(13) -0.1414(8) 0.151(7) Uani 0.545(6) 1 d D U P B 2
H13A H 0.6462 0.1203 -0.1186 0.226 Uiso 0.545(6) 1 calc R . P B 2
H13B H 0.6753 0.2017 -0.0940 0.226 Uiso 0.545(6) 1 calc R . P B 2
H13C H 0.6588 0.2067 -0.1778 0.226 Uiso 0.545(6) 1 calc R . P B 2
C13B C 0.7871(16) 0.1091(14) -0.1995(17) 0.145(7) Uani 0.455(6) 1 d D U P B 3
H13D H 0.7339 0.0692 -0.1745 0.218 Uiso 0.455(6) 1 calc R . P B 3
H13E H 0.8230 0.1054 -0.2606 0.218 Uiso 0.455(6) 1 calc R . P B 3
H13F H 0.8279 0.0970 -0.1711 0.218 Uiso 0.455(6) 1 calc R . P B 3
C14 C 0.8615(5) 0.2801(7) -0.3164(4) 0.137(3) Uani 1 1 d D U . . .
H14A H 0.8423 0.2438 -0.3469 0.165 Uiso 1 1 calc R . . . .
H14B H 0.9296 0.2932 -0.3506 0.165 Uiso 1 1 calc R . . . .
C15 C 0.8058(8) 0.3632(7) -0.3104(6) 0.171(4) Uani 1 1 d D U . . .
H15A H 0.7427 0.3545 -0.2627 0.256 Uiso 1 1 calc GR . . . .
H15B H 0.8008 0.3796 -0.3638 0.256 Uiso 1 1 calc GR . . . .
H15C H 0.8397 0.4067 -0.3010 0.256 Uiso 1 1 calc GR . . . .
C16 C 0.5676(3) 0.6007(3) 0.1106(3) 0.0588(10) Uani 1 1 d . U . . .
H16 H 0.6070 0.6388 0.0629 0.071 Uiso 1 1 calc R . . . .
C17 C 0.6931(2) 0.5986(2) 0.1496(3) 0.0541(8) Uani 1 1 d . . . . .
H17A H 0.7124 0.6528 0.1134 0.065 Uiso 1 1 calc R . . . .
H17B H 0.7377 0.5571 0.1194 0.065 Uiso 1 1 calc R . . . .
C18 C 0.6927(3) 0.6026(3) 0.2350(3) 0.0582(9) Uani 1 1 d . . . . .
H18A H 0.7571 0.5970 0.2302 0.070 Uiso 1 1 calc R . . . .
H18B H 0.6682 0.6557 0.2554 0.070 Uiso 1 1 calc R . . . .
C19 C 0.6467(3) 0.5000(2) 0.3574(2) 0.0525(8) Uani 1 1 d . . . . .
H19 H 0.7011 0.5190 0.3602 0.063 Uiso 1 1 calc R . . . .
C20 C 0.5891(3) 0.4367(2) 0.4233(2) 0.0515(8) Uani 1 1 d . . . . .
C21 C 0.5055(3) 0.4061(2) 0.4243(2) 0.0550(8) Uani 1 1 d . . . . .
H21 H 0.4685 0.3653 0.4702 0.066 Uiso 1 1 calc R . . . .
C22A C 0.3799(8) 0.4058(9) 0.3820(9) 0.067(3) Uani 0.61(2) 1 d . U P C 1
H22A H 0.3345 0.4475 0.4103 0.081 Uiso 0.61(2) 1 calc R . P C 1
H22B H 0.3597 0.3520 0.4189 0.081 Uiso 0.61(2) 1 calc R . P C 1
C22B C 0.4014(14) 0.3797(12) 0.3640(12) 0.058(4) Uani 0.39(2) 1 d . U P C 2
H22C H 0.4292 0.3356 0.3278 0.069 Uiso 0.39(2) 1 calc R . P C 2
H22D H 0.3568 0.3542 0.4220 0.069 Uiso 0.39(2) 1 calc R . P C 2
C23A C 0.3845(7) 0.4001(7) 0.2960(7) 0.062(3) Uani 0.61(2) 1 d . U P C 1
H23A H 0.3209 0.3978 0.2987 0.075 Uiso 0.61(2) 1 calc R . P C 1
H23B H 0.4194 0.3515 0.2717 0.075 Uiso 0.61(2) 1 calc R . P C 1
C23B C 0.3537(11) 0.4392(11) 0.3265(10) 0.058(4) Uani 0.39(2) 1 d . U P C 2
H23C H 0.3197 0.4800 0.3653 0.070 Uiso 0.39(2) 1 calc R . P C 2
H23D H 0.3091 0.4111 0.3125 0.070 Uiso 0.39(2) 1 calc R . P C 2
C24 C 0.4212(3) 0.5139(4) 0.1821(4) 0.097(2) Uani 1 1 d . U . . .
H24 H 0.3655 0.4966 0.1804 0.116 Uiso 1 1 calc R . . . .
C25 C 0.4801(3) 0.5750(3) 0.1151(3) 0.0762(14) Uani 1 1 d . U . . .
C26 C 0.4460(3) 0.6008(4) 0.0545(4) 0.097(2) Uani 1 1 d D U . D -1
H26 H 0.3920 0.5699 0.0632 0.117 Uiso 1 1 calc R . . D -1
C27 C 0.5502(3) 0.7199(3) -0.0368(4) 0.0771(14) Uani 1 1 d D U . D -1
H27A H 0.5549 0.7309 0.0151 0.092 Uiso 1 1 calc R . . D -1
H27B H 0.5343 0.7721 -0.0623 0.092 Uiso 1 1 calc R . . D -1
C28 C 0.6434(3) 0.6942(4) -0.0987(4) 0.0975(19) Uani 1 1 d D U . D -1
H28A H 0.6559 0.6389 -0.0776 0.146 Uiso 1 1 calc GR . . D -1
H28B H 0.6925 0.7332 -0.1051 0.146 Uiso 1 1 calc GR . . D -1
H28C H 0.6433 0.6936 -0.1541 0.146 Uiso 1 1 calc GR . . D -1
C29 C 0.4262(3) 0.6591(4) -0.0728(4) 0.114(2) Uani 1 1 d D U . D -1
H29A H 0.4731 0.6724 -0.1332 0.137 Uiso 1 1 calc R . . D -1
H29B H 0.3959 0.6047 -0.0650 0.137 Uiso 1 1 calc R . . D -1
C30 C 0.3567(5) 0.7220(5) -0.0487(5) 0.113(2) Uani 1 1 d D U . D -1
H30A H 0.3106 0.7074 0.0110 0.169 Uiso 1 1 calc GR . . D -1
H30B H 0.3245 0.7263 -0.0854 0.169 Uiso 1 1 calc GR . . D -1
H30C H 0.3878 0.7751 -0.0555 0.169 Uiso 1 1 calc GR . . D -1
C31 C 0.9205(2) 0.1807(2) 0.3269(2) 0.0496(7) Uani 1 1 d . . . . .
H31 H 0.9696 0.2123 0.3271 0.059 Uiso 1 1 calc R . . . .
C32 C 0.8710(3) 0.1374(3) 0.4793(3) 0.0587(9) Uani 1 1 d . . . . .
H32A H 0.9198 0.1784 0.4712 0.070 Uiso 1 1 calc R . . . .
H32B H 0.8912 0.0821 0.4938 0.070 Uiso 1 1 calc R . . . .
C33 C 0.7793(3) 0.1553(2) 0.5511(2) 0.0516(8) Uani 1 1 d . . . . .
C34 C 0.7307(3) 0.0952(3) 0.6213(2) 0.0585(9) Uani 1 1 d . . . . .
H34 H 0.7560 0.0420 0.6231 0.070 Uiso 1 1 calc R . . . .
C35 C 0.6472(3) 0.1117(3) 0.6872(2) 0.0629(10) Uani 1 1 d . . . . .
H35 H 0.6150 0.0701 0.7341 0.075 Uiso 1 1 calc R . . . .
C36 C 0.6101(3) 0.1884(3) 0.6855(2) 0.0617(10) Uani 1 1 d . . . . .
H36 H 0.5524 0.1997 0.7315 0.074 Uiso 1 1 calc R . . . .
C37 C 0.6564(3) 0.2500(3) 0.6167(2) 0.0546(9) Uani 1 1 d . . . . .
C38 C 0.7402(2) 0.2322(2) 0.5495(2) 0.0491(8) Uani 1 1 d . . . . .
H38 H 0.7712 0.2732 0.5016 0.059 Uiso 1 1 calc R . . . .
C39 C 0.6159(3) 0.3346(3) 0.6166(3) 0.0641(10) Uani 1 1 d . . . . .
H39A H 0.5644 0.3388 0.6741 0.077 Uiso 1 1 calc R . . . .
H39B H 0.6654 0.3763 0.6051 0.077 Uiso 1 1 calc R . . . .
C40 C 0.6184(3) 0.4099(2) 0.4865(2) 0.0547(8) Uani 1 1 d . . . . .
H40 H 0.6740 0.4363 0.4803 0.066 Uiso 1 1 calc R . . . .
N1 N 0.8273(2) 0.1640(3) 0.0313(2) 0.0700(10) Uani 1 1 d D U . . .
N2 N 0.8451(2) 0.1350(2) 0.1677(2) 0.0605(9) Uani 1 1 d D U . . .
N3 N 0.99285(19) 0.24367(19) 0.10094(18) 0.0472(6) Uani 1 1 d . . . . .
N4 N 0.9733(2) 0.2739(2) -0.0343(2) 0.0574(8) Uani 1 1 d . . . . .
N5 N 0.8451(3) 0.2342(4) -0.2307(3) 0.115(2) Uani 1 1 d D U . . .
N6 N 0.5965(2) 0.5752(2) 0.1674(2) 0.0525(7) Uani 1 1 d . . . . .
N7 N 0.6306(2) 0.53316(19) 0.2948(2) 0.0503(7) Uani 1 1 d . . . . .
N8 N 0.4765(2) 0.4301(2) 0.3673(2) 0.0530(7) Uani 1 1 d . U . . .
N9 N 0.4373(3) 0.4799(3) 0.2453(3) 0.0804(13) Uani 1 1 d . U . . .
N10 N 0.4738(3) 0.6589(3) -0.0117(3) 0.0938(16) Uani 1 1 d D U . D -1
N11 N 0.8619(2) 0.1403(2) 0.4001(2) 0.0530(7) Uani 1 1 d . . . . .
H11A H 0.8140 0.1132 0.4017 0.064 Uiso 1 1 calc R . . . .
N12 N 0.5793(2) 0.3535(2) 0.5529(2) 0.0567(7) Uani 1 1 d . . . . .
H12 H 0.5292 0.3258 0.5598 0.068 Uiso 1 1 calc R . . . .
Ni1 Ni 0.90958(4) 0.20396(4) 0.06620(4) 0.04789(17) Uani 1 1 d . . . . .
Ni2 Ni 0.53524(4) 0.50484(4) 0.26881(4) 0.04913(17) Uani 1 1 d . . . . .
C41A C 1.0555(8) 0.0333(8) 0.1866(10) 0.124(3) Uani 0.579(7) 1 d D U P E 1
C41B C 1.0923(13) 0.0373(10) 0.2359(13) 0.125(5) Uani 0.421(7) 1 d D U P E 2
C42A C 1.0973(9) 0.0571(8) 0.0978(11) 0.134(4) Uani 0.579(7) 1 d D U P E 1
H42A H 1.1476 0.0970 0.0713 0.160 Uiso 0.579(7) 1 calc R . P E 1
C42B C 1.1330(11) 0.0570(9) 0.1474(13) 0.139(5) Uani 0.421(7) 1 d D U P E 2
H42B H 1.1823 0.0978 0.1190 0.167 Uiso 0.421(7) 1 calc R . P E 2
C43A C 1.0620(10) 0.0194(9) 0.0476(10) 0.150(5) Uani 0.579(7) 1 d D U P E 1
H43A H 1.0900 0.0346 -0.0126 0.180 Uiso 0.579(7) 1 calc R . P E 1
C43B C 1.0986(14) 0.0141(11) 0.0996(13) 0.150(6) Uani 0.421(7) 1 d D U P E 2
H43B H 1.1250 0.0273 0.0392 0.180 Uiso 0.421(7) 1 calc R . P E 2
C44A C 0.9903(12) -0.0370(10) 0.0843(12) 0.170(5) Uani 0.579(7) 1 d D U P E 1
H44A H 0.9680 -0.0611 0.0503 0.204 Uiso 0.579(7) 1 calc R . P E 1
C44B C 1.0283(14) -0.0457(11) 0.1407(14) 0.156(6) Uani 0.421(7) 1 d D U P E 2
H44B H 1.0063 -0.0737 0.1088 0.187 Uiso 0.421(7) 1 calc R . P E 2
C45A C 0.9480(10) -0.0600(8) 0.1753(12) 0.155(5) Uani 0.579(7) 1 d D U P E 1
H45A H 0.8986 -0.1008 0.2013 0.186 Uiso 0.579(7) 1 calc R . P E 1
C45B C 0.9884(13) -0.0655(10) 0.2313(14) 0.147(5) Uani 0.421(7) 1 d D U P E 2
H45B H 0.9422 -0.1089 0.2595 0.176 Uiso 0.421(7) 1 calc R . P E 2
C46A C 0.9789(10) -0.0231(9) 0.2263(10) 0.139(4) Uani 0.579(7) 1 d D U P E 1
C46B C 1.0171(12) -0.0213(10) 0.2786(11) 0.140(5) Uani 0.421(7) 1 d D U P E 2
C47A C 0.8745(14) -0.1003(9) 0.3571(11) 0.165(6) Uani 0.579(7) 1 d D U P E 1
H47A H 0.9041 -0.1536 0.3423 0.198 Uiso 0.579(7) 1 calc R . P E 1
H47B H 0.8193 -0.0956 0.3447 0.198 Uiso 0.579(7) 1 calc R . P E 1
C47B C 0.9176(11) -0.1091(10) 0.4091(16) 0.140(7) Uani 0.421(7) 1 d D U P E 2
H47C H 0.9207 -0.1245 0.4641 0.168 Uiso 0.421(7) 1 calc R . P E 2
H47D H 0.9382 -0.1563 0.3762 0.168 Uiso 0.421(7) 1 calc R . P E 2
C48A C 0.8439(7) -0.0928(5) 0.4567(8) 0.106(3) Uani 0.579(7) 1 d D U P E 1
H48A H 0.8095 -0.1428 0.4952 0.127 Uiso 0.579(7) 1 calc R . P E 1
H48B H 0.8981 -0.0797 0.4669 0.127 Uiso 0.579(7) 1 calc R . P E 1
C48B C 0.8134(11) -0.0870(14) 0.426(2) 0.163(7) Uani 0.421(7) 1 d D U P E 2
H48C H 0.8160 -0.0791 0.3680 0.196 Uiso 0.421(7) 1 calc R . P E 2
H48D H 0.7767 -0.1391 0.4549 0.196 Uiso 0.421(7) 1 calc R . P E 2
C49A C 0.7016(7) -0.0531(5) 0.4597(7) 0.065(2) Uani 0.579(7) 1 d D U P E 1
H49A H 0.7142 -0.0605 0.4009 0.078 Uiso 0.579(7) 1 calc R . P E 1
H49B H 0.6739 -0.1051 0.4981 0.078 Uiso 0.579(7) 1 calc R . P E 1
C49B C 0.6616(13) -0.0375(13) 0.4766(12) 0.094(5) Uani 0.421(7) 1 d D U P E 2
H49C H 0.6620 -0.0496 0.4229 0.112 Uiso 0.421(7) 1 calc R . P E 2
H49D H 0.6284 -0.0838 0.5221 0.112 Uiso 0.421(7) 1 calc R . P E 2
C50A C 0.6399(7) 0.0142(7) 0.4880(8) 0.047(2) Uani 0.579(7) 1 d D U P E 1
H50A H 0.6366 0.0273 0.5424 0.057 Uiso 0.579(7) 1 calc R . P E 1
H50B H 0.5757 -0.0009 0.4975 0.057 Uiso 0.579(7) 1 calc R . P E 1
C50B C 0.6151(14) 0.0370(13) 0.4994(14) 0.073(5) Uani 0.421(7) 1 d D U P E 2
H50C H 0.5479 0.0300 0.5130 0.087 Uiso 0.421(7) 1 calc R . P E 2
H50D H 0.6187 0.0506 0.5510 0.087 Uiso 0.421(7) 1 calc R . P E 2
C51A C 0.6153(12) 0.1518(10) 0.4408(8) 0.045(3) Uani 0.579(7) 1 d D U P E 1
H51A H 0.6151 0.1743 0.4902 0.055 Uiso 0.579(7) 1 calc R . P E 1
H51B H 0.5508 0.1305 0.4578 0.055 Uiso 0.579(7) 1 calc R . P E 1
C51B C 0.600(2) 0.1672(16) 0.4523(13) 0.064(8) Uani 0.421(7) 1 d D U P E 2
H51C H 0.6055 0.1946 0.4965 0.076 Uiso 0.421(7) 1 calc R . P E 2
H51D H 0.5327 0.1526 0.4711 0.076 Uiso 0.421(7) 1 calc R . P E 2
C52 C 0.6406(2) 0.2212(3) 0.3667(2) 0.0537(8) Uani 1 1 d D U . . .
H52A H 0.6570 0.1981 0.3130 0.064 Uiso 0.579(7) 1 calc R . P E 1
H52B H 0.5862 0.2570 0.3771 0.064 Uiso 0.579(7) 1 calc R . P E 1
H52C H 0.6613 0.1867 0.3201 0.064 Uiso 0.421(7) 1 calc R . P E 2
H52D H 0.5923 0.2586 0.3622 0.064 Uiso 0.421(7) 1 calc R . P E 2
C53 C 0.7613(2) 0.3239(2) 0.2868(2) 0.0467(7) Uani 1 1 d . U . . .
C54 C 0.7374(3) 0.3324(2) 0.2191(2) 0.0521(8) Uani 1 1 d . U . . .
H54 H 0.6871 0.2997 0.2225 0.063 Uiso 1 1 calc R . . . .
C55 C 0.7868(3) 0.3887(3) 0.1464(2) 0.0567(9) Uani 1 1 d . U . . .
H55 H 0.7712 0.3932 0.0998 0.068 Uiso 1 1 calc R . . . .
C56 C 0.8580(3) 0.4376(2) 0.1417(2) 0.0550(8) Uani 1 1 d . U . . .
H56 H 0.8914 0.4760 0.0921 0.066 Uiso 1 1 calc R . . . .
C57 C 0.8816(3) 0.4309(2) 0.2098(2) 0.0511(8) Uani 1 1 d . U . . .
H57 H 0.9306 0.4651 0.2066 0.061 Uiso 1 1 calc R . . . .
C58 C 0.8336(2) 0.3745(2) 0.2819(2) 0.0453(7) Uani 1 1 d . U . . .
C59 C 0.9277(3) 0.4152(3) 0.3453(3) 0.0634(10) Uani 1 1 d D U . . .
H59A H 0.9079 0.4730 0.3485 0.076 Uiso 0.579(7) 1 calc R . P E 1
H59B H 0.9841 0.4130 0.2903 0.076 Uiso 0.579(7) 1 calc R . P E 1
H59C H 0.9198 0.4730 0.3253 0.076 Uiso 0.421(7) 1 calc R . P E 2
H59D H 0.9895 0.3970 0.3045 0.076 Uiso 0.421(7) 1 calc R . P E 2
C60A C 0.9503(10) 0.3830(9) 0.4204(8) 0.082(5) Uani 0.579(7) 1 d D U P E 1
H60A H 0.9867 0.4269 0.4274 0.098 Uiso 0.579(7) 1 calc R . P E 1
H60B H 0.8900 0.3744 0.4730 0.098 Uiso 0.579(7) 1 calc R . P E 1
C60B C 0.9221(12) 0.4075(9) 0.4350(7) 0.055(3) Uani 0.421(7) 1 d D U P E 2
H60C H 0.9542 0.4556 0.4404 0.065 Uiso 0.421(7) 1 calc R . P E 2
H60D H 0.8555 0.4052 0.4784 0.065 Uiso 0.421(7) 1 calc R . P E 2
C61A C 1.0994(7) 0.3259(8) 0.3731(7) 0.083(3) Uani 0.579(7) 1 d D U P E 1
H61A H 1.1189 0.3547 0.4089 0.100 Uiso 0.579(7) 1 calc R . P E 1
H61B H 1.1175 0.3613 0.3177 0.100 Uiso 0.579(7) 1 calc R . P E 1
C61B C 1.0645(10) 0.3543(9) 0.4157(12) 0.080(4) Uani 0.421(7) 1 d D U P E 2
H61C H 1.0743 0.3872 0.4545 0.096 Uiso 0.421(7) 1 calc R . P E 2
H61D H 1.0886 0.3872 0.3584 0.096 Uiso 0.421(7) 1 calc R . P E 2
C62A C 1.1443(9) 0.2479(9) 0.3598(9) 0.100(3) Uani 0.579(7) 1 d D U P E 1
H62A H 1.1168 0.2100 0.4142 0.120 Uiso 0.579(7) 1 calc R . P E 1
H62B H 1.2121 0.2562 0.3433 0.120 Uiso 0.579(7) 1 calc R . P E 1
C62B C 1.1143(10) 0.2786(9) 0.4110(12) 0.095(4) Uani 0.421(7) 1 d D U P E 2
H62C H 1.1809 0.2914 0.3957 0.114 Uiso 0.421(7) 1 calc R . P E 2
H62D H 1.0867 0.2446 0.4678 0.114 Uiso 0.421(7) 1 calc R . P E 2
C63A C 1.1833(10) 0.1412(11) 0.2732(12) 0.116(4) Uani 0.579(7) 1 d D U P E 1
H63A H 1.1597 0.0972 0.3230 0.139 Uiso 0.579(7) 1 calc R . P E 1
H63B H 1.2507 0.1526 0.2562 0.139 Uiso 0.579(7) 1 calc R . P E 1
C63B C 1.1820(10) 0.1801(11) 0.3266(13) 0.121(5) Uani 0.421(7) 1 d D U P E 2
H63C H 1.1703 0.1368 0.3754 0.145 Uiso 0.421(7) 1 calc R . P E 2
H63D H 1.2410 0.2106 0.3130 0.145 Uiso 0.421(7) 1 calc R . P E 2
C64A C 1.1716(7) 0.1123(9) 0.1980(9) 0.118(3) Uani 0.579(7) 1 d D U P E 1
H64A H 1.1698 0.1603 0.1581 0.142 Uiso 0.579(7) 1 calc R . P E 1
H64B H 1.2246 0.0778 0.1661 0.142 Uiso 0.579(7) 1 calc R . P E 1
C64B C 1.1945(13) 0.1390(16) 0.2484(14) 0.119(6) Uani 0.421(7) 1 d D U P E 2
H64C H 1.1943 0.1804 0.2020 0.143 Uiso 0.421(7) 1 calc R . P E 2
H64D H 1.2539 0.1090 0.2263 0.143 Uiso 0.421(7) 1 calc R . P E 2
O1A O 0.9409(9) -0.0326(6) 0.3099(8) 0.157(4) Uani 0.579(7) 1 d D U P E 1
O1B O 0.9779(8) -0.0376(7) 0.3615(10) 0.143(5) Uani 0.421(7) 1 d D U P E 2
O2A O 0.7875(6) -0.0288(6) 0.4628(9) 0.085(2) Uani 0.579(7) 1 d D U P E 1
O2B O 0.7557(12) -0.0284(12) 0.4654(12) 0.116(5) Uani 0.421(7) 1 d D U P E 2
O3A O 0.6777(8) 0.0855(10) 0.4214(7) 0.0399(19) Uani 0.579(7) 1 d . . P E 1
O3B O 0.6546(12) 0.0983(16) 0.4356(13) 0.053(4) Uani 0.421(7) 1 d . . P E 2
O4 O 0.71933(16) 0.26847(16) 0.35914(15) 0.0479(5) Uani 1 1 d D U . . .
O5 O 0.85270(18) 0.36301(16) 0.35160(15) 0.0508(6) Uani 1 1 d D U . . .
O6A O 1.0003(6) 0.3101(6) 0.4148(5) 0.080(2) Uani 0.579(7) 1 d D U P E 1
O6B O 0.9664(7) 0.3346(6) 0.4473(7) 0.058(2) Uani 0.421(7) 1 d D U P E 2
O7A O 1.1342(6) 0.2102(6) 0.2947(7) 0.104(2) Uani 0.579(7) 1 d D U P E 1
O7B O 1.1101(7) 0.2327(7) 0.3494(10) 0.091(3) Uani 0.421(7) 1 d D U P E 2
O8A O 1.0815(7) 0.0640(6) 0.2371(9) 0.119(3) Uani 0.579(7) 1 d D U P E 1
O8B O 1.1093(8) 0.0799(7) 0.2844(10) 0.139(4) Uani 0.421(7) 1 d D U P E 2
F15A F 0.9342(3) 0.6160(4) 0.3874(4) 0.122(2) Uani 0.811(7) 1 d D U P F 4
F16A F 0.8873(5) 0.7282(3) 0.3381(4) 0.155(3) Uani 0.811(7) 1 d D U P F 4
F17A F 0.7317(3) 0.6665(4) 0.4017(3) 0.1156(19) Uani 0.811(7) 1 d D U P F 4
F18A F 0.7938(3) 0.5611(3) 0.4478(3) 0.0967(14) Uani 0.811(7) 1 d D U P F 4
P3 P 0.83208(9) 0.65009(9) 0.39207(9) 0.0889(4) Uani 1 1 d D U . . .
F13 F 0.8066(2) 0.6915(2) 0.47548(19) 0.1441(19) Uani 1 1 d DG U . F -1
F14 F 0.85759(19) 0.60847(17) 0.30872(17) 0.0861(8) Uani 1 1 d DG U . F -1
F15B F 0.9374(3) 0.6842(7) 0.3538(4) 0.086(5) Uani 0.189(7) 1 d DG U P F -1
F16B F 0.8053(9) 0.7315(3) 0.3491(4) 0.104(5) Uani 0.189(7) 1 d DG U P F -1
F17B F 0.7267(3) 0.6160(7) 0.4303(4) 0.115(6) Uani 0.189(7) 1 d DG U P F -1
F18B F 0.8588(9) 0.5686(3) 0.4350(4) 0.128(6) Uani 0.189(7) 1 d DG U P F -1
F9A F 0.8953(3) 0.4900(3) -0.0651(2) 0.1005(14) Uani 0.893(6) 1 d . U P G 5
F10A F 0.7890(3) 0.4083(3) -0.0736(4) 0.128(2) Uani 0.893(6) 1 d . U P G 5
F11A F 0.7665(3) 0.5150(3) -0.1635(3) 0.1103(15) Uani 0.893(6) 1 d . U P G 5
F12A F 0.8699(2) 0.59090(19) -0.1492(2) 0.0698(8) Uani 0.893(6) 1 d . U P G 5
P2 P 0.82865(7) 0.49867(7) -0.11358(7) 0.0648(3) Uani 1 1 d . U . . .
F7 F 0.91154(16) 0.46780(15) -0.19496(15) 0.0768(7) Uani 1 1 d G U . G -1
F8 F 0.74591(17) 0.52954(16) -0.03208(15) 0.1081(12) Uani 1 1 d G U . G -1
F9B F 0.8973(4) 0.5683(7) -0.1157(7) 0.096(6) Uani 0.107(6) 1 d G U P G -1
F10B F 0.8591(7) 0.4371(8) -0.05263(16) 0.065(5) Uani 0.107(6) 1 d G U P G -1
F11B F 0.7600(4) 0.4288(7) -0.1115(7) 0.070(5) Uani 0.107(6) 1 d G U P G -1
F12B F 0.7980(7) 0.5599(8) -0.17429(16) 0.098(6) Uani 0.107(6) 1 d G U P G -1
F3A F 0.5183(6) 0.0936(5) 0.2111(5) 0.104(2) Uani 0.650(16) 1 d . U P H 8
F4A F 0.5034(4) 0.0979(4) 0.3426(6) 0.082(2) Uani 0.650(16) 1 d . U P H 8
F5A F 0.4068(5) 0.2009(3) 0.3590(4) 0.096(2) Uani 0.650(16) 1 d . U P H 8
F6A F 0.4175(5) 0.2008(5) 0.2263(6) 0.085(2) Uani 0.650(16) 1 d . U P H 8
P1 P 0.45924(6) 0.14927(6) 0.28410(6) 0.0586(3) Uani 1 1 d . U . . .
F1 F 0.37208(14) 0.08529(14) 0.32425(15) 0.0809(8) Uani 1 1 d G U . H -1
F2 F 0.54655(14) 0.21322(14) 0.24407(14) 0.0809(8) Uani 1 1 d G U . H -1
F3B F 0.4894(5) 0.1220(6) 0.1926(2) 0.080(3) Uani 0.350(16) 1 d G U P H -1
F4B F 0.5227(3) 0.0800(2) 0.3030(7) 0.086(3) Uani 0.350(16) 1 d G U P H -1
F5B F 0.4293(5) 0.1766(6) 0.3757(2) 0.079(3) Uani 0.350(16) 1 d G U P H -1
F6B F 0.3956(3) 0.2186(2) 0.2652(7) 0.069(3) Uani 0.350(16) 1 d G U P H -1
C65 C 0.5521(12) 0.0462(8) -0.0071(9) 0.106(4) Uani 0.455(6) 1 d D U P B -1
C66 C 0.4667(12) 0.0338(10) 0.0748(10) 0.093(4) Uani 0.455(6) 1 d D U P B -1
H66A H 0.4666 -0.0210 0.1051 0.139 Uiso 0.455(6) 1 calc GR . P B -1
H66B H 0.4110 0.0384 0.0641 0.139 Uiso 0.455(6) 1 calc GR . P B -1
H66C H 0.4656 0.0759 0.1097 0.139 Uiso 0.455(6) 1 calc GR . P B -1
C67 C 0.559(2) -0.0118(16) -0.0660(16) 0.161(11) Uani 0.455(6) 1 d D U P B -1
H67A H 0.5053 -0.0516 -0.0379 0.241 Uiso 0.455(6) 1 calc R . P B -1
H67B H 0.5571 0.0187 -0.1173 0.241 Uiso 0.455(6) 1 calc R . P B -1
H67C H 0.6176 -0.0410 -0.0822 0.241 Uiso 0.455(6) 1 calc R . P B -1
O9 O 0.6087(10) 0.1012(7) -0.0258(8) 0.133(4) Uani 0.455(6) 1 d . U P B -1
F19A F 0.6051(5) -0.0776(3) 0.1612(3) 0.1034(17) Uani 0.724(5) 1 d . U P I 1
F20A F 0.7017(3) -0.2100(3) 0.0319(3) 0.0763(11) Uani 0.724(5) 1 d . U P I 1
F21A F 0.7531(4) -0.1252(3) 0.0961(4) 0.0987(15) Uani 0.724(5) 1 d . U P I 1
F22A F 0.6786(3) -0.0710(3) 0.0194(3) 0.0798(11) Uani 0.724(5) 1 d . U P I 1
F23A F 0.5554(3) -0.1597(3) 0.0974(3) 0.0867(12) Uani 0.724(5) 1 d . U P I 1
F24A F 0.6285(4) -0.2140(3) 0.1761(3) 0.0967(16) Uani 0.724(5) 1 d . U P I 1
P4A P 0.65390(13) -0.14265(12) 0.09573(12) 0.0678(5) Uani 0.724(5) 1 d . U P I 1
P4B P 0.6630(6) -0.1600(4) 0.1445(6) 0.156(4) Uani 0.276(5) 1 d . U P I -1
F19B F 0.6249(11) -0.1316(9) 0.2387(9) 0.201(8) Uani 0.276(5) 1 d G U P I -1
F20B F 0.7011(12) -0.1885(10) 0.0501(9) 0.163(7) Uani 0.276(5) 1 d G U P I -1
F21B F 0.7505(9) -0.2050(9) 0.1558(11) 0.179(6) Uani 0.276(5) 1 d G U P I -1
F22B F 0.7265(11) -0.0750(8) 0.1021(10) 0.196(8) Uani 0.276(5) 1 d G U P I -1
F23B F 0.5755(10) -0.1151(9) 0.1331(11) 0.188(7) Uani 0.276(5) 1 d G U P I -1
F24B F 0.5998(9) -0.2450(8) 0.1867(10) 0.156(7) Uani 0.276(5) 1 d G U P I -1
O10 O 0.4248(2) 0.2445(3) 0.5952(3) 0.0866(11) Uani 1 1 d . . . . .
H10A H 0.3836 0.2804 0.6128 0.130 Uiso 1 1 d G . . . .
H10B H 0.4048 0.1988 0.6273 0.130 Uiso 1 1 d G . . . .
O11 O 0.5858(4) -0.0808(3) 0.3273(3) 0.0757(13) Uani 0.724(5) 1 d . . P I 1
H11B H 0.5925 -0.0800 0.2766 0.113 Uiso 0.724(5) 1 d G . P I 1
H11C H 0.5599 -0.0369 0.3463 0.113 Uiso 0.724(5) 1 d G . P I 1

loop_
_atom_site_aniso_label
_atom_site_aniso_U_11
_atom_site_aniso_U_22
_atom_site_aniso_U_33
_atom_site_aniso_U_23
_atom_site_aniso_U_13
_atom_site_aniso_U_12
C1 0.048(2) 0.109(4) 0.074(3) -0.023(3) -0.030(2) -0.017(2)
C2A 0.060(4) 0.122(6) 0.067(4) -0.023(4) -0.013(3) -0.050(4)
C2B 0.038(8) 0.063(8) 0.058(8) -0.012(5) -0.025(6) -0.003(6)
C3A 0.071(4) 0.082(4) 0.059(3) -0.017(3) -0.011(3) -0.045(4)
C3B 0.039(7) 0.026(7) 0.052(7) -0.003(5) -0.017(5) -0.009(5)
C4 0.053(2) 0.054(2) 0.0468(19) -0.0055(15) -0.0049(15) -0.0198(16)
C5 0.0409(16) 0.0470(17) 0.0442(17) -0.0017(13) -0.0115(13) -0.0061(13)
C6 0.0363(15) 0.0555(19) 0.0452(17) -0.0041(14) -0.0138(13) -0.0091(13)
C7 0.048(2) 0.093(3) 0.0443(18) 0.0000(18) -0.0134(16) -0.033(2)
C8 0.062(2) 0.082(3) 0.051(2) 0.0069(19) -0.0201(18) -0.027(2)
C9 0.0475(19) 0.086(3) 0.050(2) -0.0035(19) -0.0223(16) -0.0104(18)
C10 0.0431(19) 0.102(3) 0.060(2) -0.025(2) -0.0240(17) -0.004(2)
C11 0.049(2) 0.137(5) 0.064(3) -0.030(3) -0.029(2) 0.001(2)
C12A 0.049(5) 0.222(10) 0.068(5) -0.063(7) -0.016(4) -0.029(7)
C12B 0.061(7) 0.190(12) 0.127(11) -0.041(9) -0.051(7) -0.006(7)
C13A 0.041(4) 0.34(2) 0.085(7) -0.099(10) -0.018(4) -0.012(7)
C13B 0.113(13) 0.199(12) 0.171(19) -0.049(10) -0.098(13) 0.012(9)
C14 0.089(4) 0.267(9) 0.077(3) -0.037(4) -0.051(3) -0.013(5)
C15 0.186(10) 0.255(10) 0.126(7) -0.065(7) -0.107(7) 0.002(7)
C16 0.0401(17) 0.061(2) 0.068(2) 0.0192(18) -0.0245(16) -0.0108(15)
C17 0.0375(16) 0.061(2) 0.059(2) 0.0108(16) -0.0210(15) -0.0115(15)
C18 0.052(2) 0.059(2) 0.063(2) 0.0071(17) -0.0272(18) -0.0174(16)
C19 0.0438(17) 0.057(2) 0.0542(19) -0.0049(16) -0.0204(15) -0.0035(15)
C20 0.0466(18) 0.057(2) 0.0469(18) -0.0053(15) -0.0178(15) 0.0027(15)
C21 0.0478(19) 0.059(2) 0.0468(18) 0.0019(15) -0.0128(15) -0.0051(15)
C22A 0.053(5) 0.066(6) 0.070(5) 0.016(4) -0.021(4) -0.014(4)
C22B 0.057(8) 0.058(7) 0.061(8) 0.016(5) -0.034(7) -0.026(6)
C23A 0.051(4) 0.061(5) 0.066(5) 0.022(4) -0.025(4) -0.022(4)
C23B 0.058(6) 0.058(7) 0.060(6) 0.014(5) -0.032(5) -0.023(5)
C24 0.058(2) 0.127(4) 0.103(4) 0.065(4) -0.053(3) -0.047(3)
C25 0.049(2) 0.090(3) 0.084(3) 0.041(3) -0.037(2) -0.026(2)
C26 0.059(3) 0.123(4) 0.105(4) 0.065(3) -0.051(3) -0.046(3)
C27 0.053(2) 0.076(3) 0.097(3) 0.037(2) -0.041(2) -0.0159(19)
C28 0.056(2) 0.137(5) 0.087(3) 0.037(3) -0.034(2) -0.014(3)
C29 0.056(2) 0.149(5) 0.121(4) 0.094(4) -0.053(3) -0.040(3)
C30 0.092(4) 0.125(5) 0.116(5) 0.027(4) -0.051(4) -0.023(4)
C31 0.0392(16) 0.0528(18) 0.0492(18) 0.0023(14) -0.0149(14) -0.0055(14)
C32 0.054(2) 0.067(2) 0.052(2) 0.0112(17) -0.0250(17) -0.0079(17)
C33 0.0513(19) 0.063(2) 0.0436(17) 0.0096(15) -0.0272(15) -0.0174(16)
C34 0.063(2) 0.064(2) 0.0488(19) 0.0129(16) -0.0291(18) -0.0199(18)
C35 0.067(2) 0.074(3) 0.0443(19) 0.0121(17) -0.0256(18) -0.026(2)
C36 0.058(2) 0.085(3) 0.0390(17) 0.0016(17) -0.0201(16) -0.017(2)
C37 0.054(2) 0.075(2) 0.0393(16) 0.0007(16) -0.0263(15) -0.0111(17)
C38 0.0467(17) 0.063(2) 0.0388(16) 0.0081(14) -0.0227(14) -0.0149(15)
C39 0.068(2) 0.082(3) 0.0461(19) -0.0119(18) -0.0277(18) 0.004(2)
C40 0.053(2) 0.059(2) 0.0486(19) -0.0082(16) -0.0195(16) -0.0014(16)
N1 0.0478(18) 0.095(3) 0.066(2) -0.0092(18) -0.0225(16) -0.0251(17)
N2 0.0488(16) 0.067(2) 0.0507(17) -0.0162(14) -0.0048(13) -0.0265(14)
N3 0.0354(13) 0.0563(16) 0.0419(14) -0.0051(12) -0.0094(11) -0.0120(11)
N4 0.0478(16) 0.075(2) 0.0512(17) -0.0037(15) -0.0242(14) -0.0126(15)
N5 0.058(2) 0.231(6) 0.070(2) -0.048(3) -0.032(2) -0.022(3)
N6 0.0369(14) 0.0579(17) 0.0571(17) 0.0085(13) -0.0197(13) -0.0082(12)
N7 0.0415(14) 0.0540(16) 0.0506(16) 0.0019(13) -0.0179(12) -0.0081(12)
N8 0.0434(15) 0.0580(17) 0.0506(16) 0.0040(13) -0.0169(13) -0.0080(13)
N9 0.0544(19) 0.097(3) 0.084(3) 0.045(2) -0.0391(19) -0.0373(19)
N10 0.056(2) 0.114(3) 0.103(3) 0.062(3) -0.046(2) -0.036(2)
N11 0.0469(16) 0.0594(17) 0.0479(16) 0.0057(13) -0.0193(13) -0.0122(13)
N12 0.0550(18) 0.070(2) 0.0441(15) -0.0052(14) -0.0214(14) -0.0009(15)
Ni1 0.0333(3) 0.0599(4) 0.0461(3) -0.0089(3) -0.0124(2) -0.0107(2)
Ni2 0.0363(3) 0.0526(3) 0.0519(3) 0.0084(3) -0.0173(3) -0.0076(2)
C41A 0.071(5) 0.094(6) 0.169(7) -0.035(5) -0.015(5) 0.030(4)
C41B 0.067(7) 0.067(7) 0.162(8) 0.011(6) 0.011(6) 0.031(6)
C42A 0.084(7) 0.109(8) 0.170(8) -0.038(6) -0.018(6) 0.030(6)
C42B 0.093(9) 0.078(8) 0.167(9) 0.012(6) 0.005(6) 0.015(6)
C43A 0.094(7) 0.142(10) 0.176(9) -0.071(7) -0.013(6) 0.034(6)
C43B 0.111(10) 0.093(9) 0.176(10) 0.012(8) -0.010(8) 0.015(8)
C44A 0.116(9) 0.136(10) 0.217(10) -0.070(8) -0.025(7) 0.029(7)
C44B 0.110(10) 0.095(9) 0.193(10) 0.010(7) -0.014(7) 0.016(8)
C45A 0.112(8) 0.097(7) 0.209(9) -0.063(7) -0.019(7) 0.026(6)
C45B 0.106(9) 0.069(7) 0.190(9) 0.013(7) -0.007(7) 0.025(7)
C46A 0.094(6) 0.079(6) 0.192(8) -0.037(5) -0.012(5) 0.023(5)
C46B 0.084(7) 0.070(6) 0.177(8) 0.011(6) 0.013(6) 0.020(5)
C47A 0.164(11) 0.075(6) 0.195(9) -0.007(6) -0.028(7) -0.002(7)
C47B 0.095(8) 0.081(8) 0.162(12) 0.020(8) 0.006(7) -0.013(6)
C48A 0.063(5) 0.046(4) 0.184(8) 0.028(5) -0.046(5) -0.002(3)
C48B 0.088(8) 0.120(10) 0.212(15) -0.007(10) -0.006(8) -0.018(7)
C49A 0.040(4) 0.049(4) 0.083(6) 0.022(3) -0.015(4) -0.014(3)
C49B 0.077(8) 0.094(10) 0.078(8) 0.020(7) -0.014(7) -0.026(7)
C50A 0.040(4) 0.049(5) 0.052(5) 0.014(4) -0.023(4) -0.017(3)
C50B 0.059(9) 0.092(11) 0.060(8) 0.020(7) -0.026(7) -0.033(6)
C51A 0.030(7) 0.066(6) 0.032(4) -0.005(5) -0.006(5) -0.016(6)
C51B 0.032(8) 0.105(15) 0.040(7) -0.016(8) 0.000(5) -0.015(9)
C52 0.0372(16) 0.072(2) 0.0520(19) -0.0017(17) -0.0209(15) -0.0109(15)
C53 0.0405(16) 0.0531(18) 0.0430(16) -0.0017(14) -0.0165(13) -0.0027(13)
C54 0.0500(19) 0.059(2) 0.0494(18) -0.0010(15) -0.0259(16) -0.0020(15)
C55 0.058(2) 0.066(2) 0.0464(18) -0.0010(16) -0.0251(16) 0.0015(17)
C56 0.053(2) 0.057(2) 0.0444(18) 0.0060(15) -0.0157(15) 0.0023(16)
C57 0.0445(17) 0.0523(19) 0.0502(18) 0.0010(15) -0.0173(15) -0.0046(14)
C58 0.0417(16) 0.0506(17) 0.0414(16) -0.0022(13) -0.0174(13) -0.0013(13)
C59 0.065(2) 0.068(2) 0.058(2) 0.0072(18) -0.0302(19) -0.0261(19)
C60A 0.073(8) 0.107(12) 0.062(6) -0.011(6) -0.025(6) -0.042(7)
C60B 0.073(9) 0.051(6) 0.047(6) 0.004(4) -0.036(6) -0.014(5)
C61A 0.065(6) 0.115(8) 0.081(6) 0.023(6) -0.050(5) -0.037(5)
C61B 0.068(8) 0.083(8) 0.100(10) 0.009(7) -0.051(7) -0.023(6)
C62A 0.062(7) 0.127(8) 0.115(7) 0.026(6) -0.054(6) -0.004(6)
C62B 0.055(7) 0.105(10) 0.129(12) 0.010(9) -0.049(8) -0.024(6)
C63A 0.047(5) 0.134(8) 0.132(9) 0.017(6) -0.017(6) 0.007(5)
C63B 0.062(7) 0.136(10) 0.137(10) 0.010(8) -0.027(7) 0.010(7)
C64A 0.058(5) 0.129(7) 0.140(8) 0.007(6) -0.026(5) 0.009(5)
C64B 0.067(8) 0.113(9) 0.118(10) 0.023(7) 0.001(7) -0.001(7)
O1A 0.139(8) 0.077(5) 0.186(7) -0.014(5) -0.011(6) 0.018(5)
O1B 0.079(6) 0.078(6) 0.175(8) 0.015(6) 0.023(5) 0.002(5)
O2A 0.053(4) 0.058(3) 0.133(6) 0.024(3) -0.039(4) -0.010(3)
O2B 0.082(8) 0.110(8) 0.115(8) 0.043(6) -0.020(7) -0.025(7)
O3A 0.027(5) 0.051(4) 0.028(4) 0.005(3) -0.003(4) -0.010(4)
O3B 0.032(8) 0.067(10) 0.040(6) -0.004(5) 0.003(5) -0.013(6)
O4 0.0388(11) 0.0610(14) 0.0423(12) 0.0024(10) -0.0184(10) -0.0110(10)
O5 0.0487(13) 0.0590(14) 0.0440(12) 0.0015(10) -0.0211(10) -0.0156(11)
O6A 0.060(4) 0.119(7) 0.063(4) 0.020(4) -0.037(4) -0.035(4)
O6B 0.059(5) 0.056(5) 0.069(6) 0.011(4) -0.041(5) -0.012(4)
O7A 0.058(4) 0.135(6) 0.122(6) 0.014(5) -0.053(4) 0.004(4)
O7B 0.040(4) 0.099(6) 0.121(8) 0.011(6) -0.031(5) -0.013(4)
O8A 0.068(4) 0.090(6) 0.159(7) -0.007(5) -0.020(4) 0.027(4)
O8B 0.071(6) 0.089(6) 0.164(9) 0.004(6) 0.025(5) -0.003(5)
F15A 0.091(3) 0.134(4) 0.157(5) -0.043(4) -0.061(3) -0.014(3)
F16A 0.132(5) 0.080(3) 0.152(5) -0.023(3) 0.031(4) -0.036(3)
F17A 0.093(3) 0.154(5) 0.106(3) -0.026(3) -0.050(3) 0.039(3)
F18A 0.095(3) 0.105(3) 0.081(2) 0.001(2) -0.034(2) 0.000(2)
P3 0.0760(8) 0.0994(10) 0.0809(9) -0.0208(7) -0.0207(7) -0.0321(7)
F13 0.121(3) 0.180(4) 0.113(3) -0.064(3) -0.017(2) -0.067(3)
F14 0.090(2) 0.094(2) 0.0778(18) -0.0143(15) -0.0399(16) 0.0009(16)
F15B 0.082(6) 0.096(10) 0.084(8) -0.013(7) -0.039(6) -0.018(6)
F16B 0.086(10) 0.096(7) 0.120(9) -0.039(6) -0.030(8) -0.016(6)
F17B 0.109(7) 0.116(11) 0.113(10) -0.042(8) -0.033(6) -0.038(7)
F18B 0.125(12) 0.145(8) 0.110(10) 0.004(7) -0.052(9) -0.041(7)
F9A 0.083(2) 0.136(4) 0.076(2) 0.017(2) -0.0385(19) 0.004(2)
F10A 0.078(3) 0.078(2) 0.150(4) 0.011(2) 0.014(3) -0.0219(19)
F11A 0.081(2) 0.155(4) 0.136(3) -0.055(3) -0.075(2) 0.003(2)
F12A 0.0684(17) 0.0727(17) 0.0695(17) -0.0097(13) -0.0307(14) -0.0134(13)
P2 0.0466(5) 0.0758(7) 0.0586(6) 0.0022(5) -0.0137(4) -0.0118(5)
F7 0.0612(14) 0.0771(16) 0.0716(15) -0.0068(13) -0.0106(12) -0.0191(12)
F8 0.086(2) 0.119(3) 0.0714(18) 0.0050(17) 0.0024(15) 0.0257(19)
F9B 0.090(10) 0.095(10) 0.086(12) -0.006(8) -0.024(8) -0.013(7)
F10B 0.037(8) 0.075(9) 0.064(8) 0.001(6) -0.009(6) -0.008(7)
F11B 0.040(8) 0.078(8) 0.076(10) 0.034(6) -0.022(7) -0.011(6)
F12B 0.088(12) 0.094(10) 0.088(9) 0.016(7) -0.024(9) -0.009(8)
F3A 0.089(4) 0.112(4) 0.096(4) -0.016(3) -0.028(3) 0.000(3)
F4A 0.072(3) 0.080(3) 0.103(4) 0.027(3) -0.058(3) -0.017(2)
F5A 0.130(5) 0.055(2) 0.070(3) 0.022(2) -0.022(3) -0.004(3)
F6A 0.056(3) 0.116(4) 0.074(4) 0.057(3) -0.038(3) -0.036(2)
P1 0.0444(5) 0.0656(6) 0.0634(6) 0.0167(5) -0.0277(4) -0.0158(4)
F1 0.0613(14) 0.0817(17) 0.0948(19) 0.0311(14) -0.0401(14) -0.0319(13)
F2 0.0623(14) 0.1012(19) 0.0799(17) 0.0298(15) -0.0413(13) -0.0367(14)
F3B 0.076(5) 0.089(6) 0.083(4) 0.001(4) -0.044(4) -0.008(4)
F4B 0.081(5) 0.088(5) 0.090(7) 0.010(4) -0.046(5) 0.003(4)
F5B 0.081(5) 0.086(6) 0.064(4) 0.022(4) -0.034(4) -0.026(4)
F6B 0.052(4) 0.089(5) 0.060(5) 0.023(4) -0.027(4) -0.019(3)
C65 0.141(9) 0.066(6) 0.098(7) 0.018(5) -0.050(7) -0.013(6)
C66 0.124(9) 0.076(8) 0.089(7) 0.012(6) -0.062(6) -0.014(6)
C67 0.22(2) 0.114(14) 0.125(11) -0.011(10) -0.059(12) -0.022(14)
O9 0.149(9) 0.099(7) 0.125(9) 0.011(6) -0.044(7) -0.028(6)
F19A 0.149(5) 0.073(3) 0.074(3) -0.015(2) -0.037(3) 0.026(3)
F20A 0.059(2) 0.079(2) 0.082(3) -0.021(2) -0.0198(19) 0.0085(18)
F21A 0.099(3) 0.106(3) 0.107(3) -0.015(3) -0.061(3) 0.003(3)
F22A 0.063(2) 0.087(2) 0.069(2) 0.0099(18) -0.0169(17) -0.0027(18)
F23A 0.0533(19) 0.084(3) 0.099(3) -0.006(2) -0.0141(19) 0.0024(17)
F24A 0.106(4) 0.072(3) 0.084(3) 0.004(2) -0.022(3) 0.019(3)
P4A 0.0677(10) 0.0627(10) 0.0572(9) -0.0031(7) -0.0151(8) 0.0031(7)
P4B 0.148(7) 0.083(5) 0.151(8) -0.014(5) 0.010(6) -0.011(4)
F19B 0.188(15) 0.150(13) 0.176(10) -0.027(9) 0.003(9) -0.018(10)
F20B 0.111(12) 0.122(13) 0.181(10) -0.029(8) 0.005(8) 0.002(9)
F21B 0.134(9) 0.142(11) 0.181(13) -0.008(9) -0.001(9) -0.029(8)
F22B 0.184(14) 0.122(10) 0.192(14) -0.005(9) -0.004(11) -0.036(9)
F23B 0.165(11) 0.122(12) 0.192(15) -0.011(11) -0.005(10) 0.010(9)
F24B 0.093(9) 0.096(9) 0.196(14) -0.012(8) 0.008(8) 0.004(7)
O10 0.0547(18) 0.096(3) 0.092(3) 0.025(2) -0.0278(17) -0.0119(17)
O11 0.078(3) 0.074(3) 0.077(3) 0.003(2) -0.038(3) -0.013(2)

loop_
_atom_type_symbol
_atom_type_description
_atom_type_scat_dispersion_real
_atom_type_scat_dispersion_imag
_atom_type_scat_source
C C 0.0181 0.0091 'International Tables Vol C Tables 4.2.6.8 and 6.1.1.4'
H H 0.0000 0.0000 'International Tables Vol C Tables 4.2.6.8 and 6.1.1.4'
F F 0.0727 0.0534 'International Tables Vol C Tables 4.2.6.8 and 6.1.1.4'
N N 0.0311 0.0180 'International Tables Vol C Tables 4.2.6.8 and 6.1.1.4'
Ni Ni -3.0029 0.5091 'International Tables Vol C Tables 4.2.6.8 and 6.1.1.4'
O O 0.0492 0.0322 'International Tables Vol C Tables 4.2.6.8 and 6.1.1.4'
P P 0.2955 0.4335 'International Tables Vol C Tables 4.2.6.8 and 6.1.1.4'

loop_
_exptl_crystal_face_index_h
_exptl_crystal_face_index_k
_exptl_crystal_face_index_l
_exptl_crystal_face_perp_dist
_exptl_oxdiff_crystal_face_indexfrac_h
_exptl_oxdiff_crystal_face_indexfrac_k
_exptl_oxdiff_crystal_face_indexfrac_l
_exptl_oxdiff_crystal_face_x
_exptl_oxdiff_crystal_face_y
_exptl_oxdiff_crystal_face_z
0 10 -1 0.0397 0.0618 10.0282 -0.9355 0.5079 0.2648 0.7821
10 2 8 0.2451 10.0346 1.9461 8.0072 0.7985 0.3629 -0.5320
-10 0 -8 0.2636 -10.0223 0.0590 -7.9945 -0.6873 -0.3258 0.6818
0 -2 -10 0.0712 -0.0095 -1.9800 -10.0019 -0.5940 0.7527 0.1830
0 2 10 0.0875 0.0095 1.9800 10.0019 0.5940 -0.7527 -0.1830
6 -8 4 0.1613 5.9644 -8.0540 3.9468 -0.0712 0.1100 -0.9815
-1 -10 0 0.0476 -1.0640 -10.0218 -0.0638 -0.5863 -0.2815 -0.7073
-7 -8 -5 0.1971 -7.0650 -7.9808 -5.0476 -0.8971 -0.4241 -0.1418
1 -10 2 0.0602 0.9404 -10.0346 1.9347 -0.4295 -0.2480 -0.8569
0 3 10 0.0837 0.0156 2.9826 10.0082 0.6496 -0.7341 -0.1082
-5 9 1 0.1670 -4.9572 9.0401 1.0545 0.3983 -0.3906 0.8485
-6 8 -5 0.1657 -5.9641 8.0565 -4.9457 0.0229 -0.0311 1.0148

loop_
_geom_angle_atom_site_label_1
_geom_angle_atom_site_label_2
_geom_angle_atom_site_label_3
_geom_angle
C10 C1 H1 117.7
N1 C1 H1 117.7
N1 C1 C10 124.7(4)
H2AA C2A H2AB 108.5
C3A C2A H2AA 110.2
C3A C2A H2AB 110.2
C3A C2A N1 107.7(5)
N1 C2A H2AA 110.2
N1 C2A H2AB 110.2
H2BA C2B H2BB 110.4
C3B C2B H2BA 113.0
C3B C2B H2BB 113.0
C3B C2B N1 93.9(11)
N1 C2B H2BA 113.0
N1 C2B H2BB 113.0
C2A C3A H3AA 111.4
C2A C3A H3AB 111.4
H3AA C3A H3AB 109.2
N2 C3A C2A 102.0(6)
N2 C3A H3AA 111.4
N2 C3A H3AB 111.4
C2B C3B H3BA 109.1
C2B C3B H3BB 109.1
C2B C3B N2 112.5(12)
H3BA C3B H3BB 107.8
N2 C3B H3BA 109.1
N2 C3B H3BB 109.1
C5 C4 H4 117.8
N2 C4 H4 117.8
N2 C4 C5 124.4(3)
C6 C5 C4 120.9(3)
C31 C5 C4 122.3(3)
C31 C5 C6 116.8(3)
C5 C6 H6 117.6
N3 C6 C5 124.7(3)
N3 C6 H6 117.6
H7A C7 H7B 108.5
C8 C7 H7A 110.2
C8 C7 H7B 110.2
C8 C7 N3 107.8(3)
N3 C7 H7A 110.2
N3 C7 H7B 110.2
C7 C8 H8A 110.1
C7 C8 H8B 110.1
C7 C8 N4 108.2(4)
H8A C8 H8B 108.4
N4 C8 H8A 110.1
N4 C8 H8B 110.1
C10 C9 H9 117.5
N4 C9 H9 117.5
N4 C9 C10 125.0(4)
C1 C10 C9 119.9(4)
C11 C10 C1 128.3(4)
C11 C10 C9 111.8(4)
C10 C11 H11 113.8
N5 C11 C10 132.3(6)
N5 C11 H11 113.8
H12A C12A H12B 107.8
C13A C12A H12A 109.1
C13A C12A H12B 109.1
C13A C12A N5 112.7(13)
N5 C12A H12A 109.1
N5 C12A H12B 109.1
H12C C12B H12D 110.3
C13B C12B H12C 112.8
C13B C12B H12D 112.8
N5 C12B H12C 112.8
N5 C12B H12D 112.8
N5 C12B C13B 94.4(14)
C12A C13A H13A 109.5
C12A C13A H13B 109.5
C12A C13A H13C 109.5
H13A C13A H13B 109.5
H13A C13A H13C 109.5
H13B C13A H13C 109.5
C12B C13B H13D 109.5
C12B C13B H13E 109.5
C12B C13B H13F 109.5
H13D C13B H13E 109.5
H13D C13B H13F 109.5
H13E C13B H13F 109.5
H14A C14 H14B 107.7
C15 C14 H14A 108.8
C15 C14 H14B 108.8
N5 C14 H14A 108.8
N5 C14 H14B 108.8
N5 C14 C15 113.6(7)
C14 C15 H15A 109.5
C14 C15 H15B 109.5
C14 C15 H15C 109.5
H15A C15 H15B 109.5
H15A C15 H15C 109.5
H15B C15 H15C 109.5
C25 C16 H16 118.0
N6 C16 H16 118.0
N6 C16 C25 124.0(3)
H17A C17 H17B 108.6
C18 C17 H17A 110.4
C18 C17 H17B 110.4
N6 C17 H17A 110.4
N6 C17 H17B 110.4
N6 C17 C18 106.8(3)
C17 C18 H18A 110.4
C17 C18 H18B 110.4
H18A C18 H18B 108.6
N7 C18 C17 106.4(3)
N7 C18 H18A 110.4
N7 C18 H18B 110.4
C20 C19 H19 117.4
N7 C19 H19 117.4
N7 C19 C20 125.2(3)
C21 C20 C19 120.6(3)
C40 C20 C19 116.1(3)
C40 C20 C21 123.2(3)
C20 C21 H21 117.7
N8 C21 C20 124.6(3)
N8 C21 H21 117.7
H22A C22A H22B 108.6
C23A C22A H22A 110.3
C23A C22A H22B 110.3
N8 C22A H22A 110.3
N8 C22A H22B 110.3
N8 C22A C23A 106.9(9)
H22C C22B H22D 108.9
C23B C22B H22C 110.9
C23B C22B H22D 110.9
C23B C22B N8 104.4(13)
N8 C22B H22C 110.9
N8 C22B H22D 110.9
C22A C23A H23A 111.5
C22A C23A H23B 111.5
C22A C23A N9 101.2(10)
H23A C23A H23B 109.3
N9 C23A H23A 111.5
N9 C23A H23B 111.5
C22B C23B H23C 111.4
C22B C23B H23D 111.4
C22B C23B N9 101.6(14)
H23C C23B H23D 109.3
N9 C23B H23C 111.4
N9 C23B H23D 111.4
C25 C24 H24 117.3
N9 C24 H24 117.3
N9 C24 C25 125.4(4)
C24 C25 C16 120.5(4)
C26 C25 C16 125.9(4)
C26 C25 C24 113.5(4)
C25 C26 H26 113.5
N10 C26 C25 133.0(4)
N10 C26 H26 113.5
H27A C27 H27B 107.7
C28 C27 H27A 108.8
C28 C27 H27B 108.8
N10 C27 H27A 108.8
N10 C27 H27B 108.8
N10 C27 C28 113.9(5)
C27 C28 H28A 109.5
C27 C28 H28B 109.5
C27 C28 H28C 109.5
H28A C28 H28B 109.5
H28A C28 H28C 109.5
H28B C28 H28C 109.5
H29A C29 H29B 108.8
C30 C29 H29A 110.7
C30 C29 H29B 110.7
C30 C29 N10 105.0(6)
N10 C29 H29A 110.7
N10 C29 H29B 110.7
C29 C30 H30A 109.5
C29 C30 H30B 109.5
C29 C30 H30C 109.5
H30A C30 H30B 109.5
H30A C30 H30C 109.5
H30B C30 H30C 109.5
C5 C31 H31 116.7
N11 C31 C5 126.5(3)
N11 C31 H31 116.7
H32A C32 H32B 108.1
C33 C32 H32A 109.5
C33 C32 H32B 109.5
N11 C32 H32A 109.5
N11 C32 H32B 109.5
N11 C32 C33 110.8(3)
C34 C33 C32 121.1(4)
C38 C33 C32 120.6(3)
C38 C33 C34 118.4(4)
C33 C34 H34 119.5
C35 C34 C33 121.1(4)
C35 C34 H34 119.5
C34 C35 H35 120.0
C34 C35 C36 120.0(4)
C36 C35 H35 120.0
C35 C36 H36 119.7
C35 C36 C37 120.6(4)
C37 C36 H36 119.7
C36 C37 C39 120.1(4)
C38 C37 C36 118.9(4)
C38 C37 C39 121.0(3)
C33 C38 C37 121.0(3)
C33 C38 H38 119.5
C37 C38 H38 119.5
C37 C39 H39A 108.9
C37 C39 H39B 108.9
H39A C39 H39B 107.7
N12 C39 C37 113.3(3)
N12 C39 H39A 108.9
N12 C39 H39B 108.9
C20 C40 H40 115.7
N12 C40 C20 128.5(4)
N12 C40 H40 115.7
C1 N1 C2A 120.8(4)
C1 N1 C2B 110.3(7)
C1 N1 Ni1 128.0(3)
C2A N1 Ni1 110.9(3)
C2B N1 Ni1 118.4(7)
C3A N2 Ni1 114.9(3)
C3B N2 Ni1 104.2(7)
C4 N2 C3A 117.0(4)
C4 N2 C3B 124.2(7)
C4 N2 Ni1 127.7(2)
C6 N3 C7 119.8(3)
C6 N3 Ni1 127.1(2)
C7 N3 Ni1 113.1(2)
C8 N4 Ni1 113.0(2)
C9 N4 C8 118.7(4)
C9 N4 Ni1 128.1(3)
C11 N5 C12A 121.0(7)
C11 N5 C12B 126.8(10)
C11 N5 C14 117.0(6)
C12B N5 C14 110.3(9)
C14 N5 C12A 121.6(7)
C16 N6 C17 118.2(3)
C16 N6 Ni2 128.6(3)
C17 N6 Ni2 113.0(2)
C18 N7 Ni2 113.7(2)
C19 N7 C18 119.0(3)
C19 N7 Ni2 127.3(3)
C21 N8 C22A 120.3(6)
C21 N8 C22B 118.8(7)
C21 N8 Ni2 127.8(3)
C22A N8 Ni2 111.5(5)
C22B N8 Ni2 111.5(7)
C23A N9 Ni2 113.3(4)
C23B N9 Ni2 110.8(5)
C24 N9 C23A 118.3(5)
C24 N9 C23B 118.1(5)
C24 N9 Ni2 127.1(3)
C26 N10 C27 125.6(4)
C26 N10 C29 117.2(4)
C27 N10 C29 117.0(4)
C31 N11 C32 124.1(3)
C31 N11 H11A 118.0
C32 N11 H11A 118.0
C39 N12 H12 118.8
C40 N12 C39 122.4(4)
C40 N12 H12 118.8
N1 Ni1 N2 86.19(16)
N1 Ni1 N3 179.62(18)
N1 Ni1 N4 94.09(16)
N2 Ni1 N3 93.82(14)
N4 Ni1 N2 179.27(17)
N4 Ni1 N3 85.91(13)
N6 Ni2 N8 177.16(16)
N7 Ni2 N6 86.42(13)
N7 Ni2 N8 94.18(14)
N9 Ni2 N6 93.77(14)
N9 Ni2 N7 177.7(2)
N9 Ni2 N8 85.76(15)
C46A C41A C42A 121.0(13)
O8A C41A C42A 123.1(14)
O8A C41A C46A 115.9(13)
C42B C41B C46B 120.9(16)
O8B C41B C42B 122.6(18)
O8B C41B C46B 115.5(15)
C41A C42A H42A 120.8
C41A C42A C43A 118.4(13)
C43A C42A H42A 120.8
C41B C42B H42B 120.7
C41B C42B C43B 118.6(15)
C43B C42B H42B 120.7
C42A C43A H43A 119.3
C44A C43A C42A 121.5(14)
C44A C43A H43A 119.3
C42B C43B H43B 119.7
C44B C43B C42B 120.7(16)
C44B C43B H43B 119.7
C43A C44A H44A 120.4
C43A C44A C45A 119.3(15)
C45A C44A H44A 120.4
C43B C44B H44B 120.1
C43B C44B C45B 119.8(18)
C45B C44B H44B 120.1
C44A C45A H45A 119.6
C46A C45A C44A 120.8(13)
C46A C45A H45A 119.6
C44B C45B H45B 120.0
C46B C45B C44B 120.1(15)
C46B C45B H45B 120.0
C41A C46A C45A 118.9(13)
O1A C46A C41A 114.1(14)
O1A C46A C45A 126.9(15)
C45B C46B C41B 119.7(14)
O1B C46B C41B 120.4(17)
O1B C46B C45B 119.8(17)
H47A C47A H47B 108.9
C48A C47A H47A 110.8
C48A C47A H47B 110.8
O1A C47A H47A 110.8
O1A C47A H47B 110.8
O1A C47A C48A 104.8(11)
H47C C47B H47D 108.4
C48B C47B H47C 110.1
C48B C47B H47D 110.1
O1B C47B H47C 110.1
O1B C47B H47D 110.1
O1B C47B C48B 108.1(12)
C47A C48A H48A 112.3
C47A C48A H48B 112.3
H48A C48A H48B 109.9
O2A C48A C47A 97.1(11)
O2A C48A H48A 112.3
O2A C48A H48B 112.3
C47B C48B H48C 104.0
C47B C48B H48D 104.0
H48C C48B H48D 105.5
O2B C48B C47B 133(2)
O2B C48B H48C 104.0
O2B C48B H48D 104.0
H49A C49A H49B 108.9
C50A C49A H49A 110.9
C50A C49A H49B 110.9
C50A C49A O2A 104.4(7)
O2A C49A H49A 110.9
O2A C49A H49B 110.9
H49C C49B H49D 108.4
C50B C49B H49C 110.0
C50B C49B H49D 110.0
C50B C49B O2B 108.4(16)
O2B C49B H49C 110.0
O2B C49B H49D 110.0
C49A C50A H50A 110.1
C49A C50A H50B 110.1
C49A C50A O3A 107.8(8)
H50A C50A H50B 108.5
O3A C50A H50A 110.1
O3A C50A H50B 110.1
C49B C50B H50C 109.6
C49B C50B H50D 109.6
H50C C50B H50D 108.1
O3B C50B C49B 110.5(17)
O3B C50B H50C 109.6
O3B C50B H50D 109.6
H51A C51A H51B 107.7
C52 C51A H51A 108.9
C52 C51A H51B 108.9
O3A C51A H51A 108.9
O3A C51A H51B 108.9
O3A C51A C52 113.5(12)
H51C C51B H51D 109.1
C52 C51B H51C 111.2
C52 C51B H51D 111.2
O3B C51B H51C 111.2
O3B C51B H51D 111.2
O3B C51B C52 103(2)
C51A C52 H52A 109.9
C51A C52 H52B 109.9
C51B C52 H52C 109.9
C51B C52 H52D 109.9
H52A C52 H52B 108.3
H52C C52 H52D 108.3
O4 C52 C51A 108.9(7)
O4 C52 C51B 108.8(11)
O4 C52 H52A 109.9
O4 C52 H52B 109.9
O4 C52 H52C 109.9
O4 C52 H52D 109.9
C54 C53 C58 119.1(3)
O4 C53 C54 124.5(3)
O4 C53 C58 116.4(3)
C53 C54 H54 119.8
C55 C54 C53 120.3(3)
C55 C54 H54 119.8
C54 C55 H55 119.9
C56 C55 C54 120.3(4)
C56 C55 H55 119.9
C55 C56 H56 120.0
C55 C56 C57 120.1(3)
C57 C56 H56 120.0
C56 C57 H57 120.0
C58 C57 C56 120.1(3)
C58 C57 H57 120.0
C57 C58 C53 120.1(3)
O5 C58 C53 115.8(3)
O5 C58 C57 124.1(3)
H59A C59 H59B 108.5
H59C C59 H59D 108.6
C60A C59 H59A 110.3
C60A C59 H59B 110.3
C60B C59 H59C 110.4
C60B C59 H59D 110.4
O5 C59 H59A 110.3
O5 C59 H59B 110.3
O5 C59 H59C 110.4
O5 C59 H59D 110.4
O5 C59 C60A 107.3(6)
O5 C59 C60B 106.5(7)
C59 C60A H60A 107.9
C59 C60A H60B 107.9
H60A C60A H60B 107.2
O6A C60A C59 117.4(9)
O6A C60A H60A 107.9
O6A C60A H60B 107.9
C59 C60B H60C 110.2
C59 C60B H60D 110.2
H60C C60B H60D 108.5
O6B C60B C59 107.6(10)
O6B C60B H60C 110.2
O6B C60B H60D 110.2
H61A C61A H61B 108.5
C62A C61A H61A 110.1
C62A C61A H61B 110.1
O6A C61A H61A 110.1
O6A C61A H61B 110.1
O6A C61A C62A 107.8(9)
H61C C61B H61D 108.4
C62B C61B H61C 110.0
C62B C61B H61D 110.0
O6B C61B H61C 110.0
O6B C61B H61D 110.0
O6B C61B C62B 108.6(10)
C61A C62A H62A 109.0
C61A C62A H62B 109.0
C61A C62A O7A 113.1(9)
H62A C62A H62B 107.8
O7A C62A H62A 109.0
O7A C62A H62B 109.0
C61B C62B H62C 109.2
C61B C62B H62D 109.2
H62C C62B H62D 107.9
O7B C62B C61B 112.1(13)
O7B C62B H62C 109.2
O7B C62B H62D 109.2
H63A C63A H63B 108.3
C64A C63A H63A 109.8
C64A C63A H63B 109.8
O7A C63A H63A 109.8
O7A C63A H63B 109.8
O7A C63A C64A 109.2(13)
H63C C63B H63D 107.8
C64B C63B H63C 109.1
C64B C63B H63D 109.1
O7B C63B H63C 109.1
O7B C63B H63D 109.1
O7B C63B C64B 112.5(18)
C63A C64A H64A 110.5
C63A C64A H64B 110.5
H64A C64A H64B 108.7
O8A C64A C63A 106.0(12)
O8A C64A H64A 110.5
O8A C64A H64B 110.5
C63B C64B H64C 111.1
C63B C64B H64D 111.1
H64C C64B H64D 109.1
O8B C64B C63B 103.2(13)
O8B C64B H64C 111.1
O8B C64B H64D 111.1
C46A O1A C47A 118.7(14)
C46B O1B C47B 124.0(18)
C48A O2A C49A 111.2(8)
C48B O2B C49B 114.3(18)
C51A O3A C50A 111.0(8)
C50B O3B C51B 110.2(14)
C53 O4 C52 116.1(3)
C58 O5 C59 115.1(3)
C60A O6A C61A 111.9(9)
C60B O6B C61B 107.6(11)
C63A O7A C62A 115.5(10)
C63B O7B C62B 108.7(13)
C41A O8A C64A 117.8(13)
C41B O8B C64B 121.3(15)
F16A P3 F15A 86.0(4)
F16A P3 F17A 103.2(4)
F16A P3 F18A 168.5(4)
F17A P3 F15A 170.4(3)
F17A P3 F18A 88.3(3)
F18A P3 F15A 82.4(3)
F13 P3 F14 179.9
F13 P3 F17B 90.0
F14 P3 F17B 90.0
F15B P3 F13 90.0
F15B P3 F14 90.0
F15B P3 F17B 179.9
F16B P3 F13 90.0
F16B P3 F14 90.1
F16B P3 F15B 90.0
F16B P3 F17B 89.9
F16B P3 F18B 180.0
F18B P3 F13 89.9
F18B P3 F14 90.0
F18B P3 F15B 90.0
F18B P3 F17B 90.1
F10A P2 F9A 89.9(3)
F10A P2 F11A 94.9(3)
F10A P2 F12A 176.5(3)
F11A P2 F9A 175.2(3)
F11A P2 F12A 88.1(2)
F12A P2 F9A 87.1(2)
F7 P2 F8 179.9
F7 P2 F10B 90.1
F7 P2 F11B 90.0
F8 P2 F10B 89.8
F8 P2 F11B 90.1
F9B P2 F7 89.9
F9B P2 F8 90.0
F9B P2 F10B 90.0
F9B P2 F11B 179.9
F9B P2 F12B 90.1
F11B P2 F10B 89.9
F12B P2 F7 90.0
F12B P2 F8 90.1
F12B P2 F10B 179.9
F12B P2 F11B 90.0
F3A P1 F4A 87.8(3)
F5A P1 F3A 175.2(3)
F5A P1 F4A 87.6(3)
F5A P1 F6A 92.3(3)
F6A P1 F3A 92.3(3)
F6A P1 F4A 179.0(2)
F1 P1 F2 179.9
F1 P1 F4B 89.9
F1 P1 F5B 90.0
F1 P1 F6B 90.1
F2 P1 F5B 89.9
F2 P1 F6B 90.0
F3B P1 F1 90.1
F3B P1 F2 90.0
F3B P1 F4B 89.9
F3B P1 F5B 179.9
F3B P1 F6B 90.1
F4B P1 F2 90.0
F4B P1 F5B 90.0
F4B P1 F6B 180.0
F5B P1 F6B 90.0
C66 C65 C67 113.9(17)
O9 C65 C66 123.0(15)
O9 C65 C67 123.0(17)
C65 C66 H66A 109.5
C65 C66 H66B 109.5
C65 C66 H66C 109.5
H66A C66 H66B 109.5
H66A C66 H66C 109.5
H66B C66 H66C 109.5
C65 C67 H67A 109.5
C65 C67 H67B 109.5
C65 C67 H67C 109.5
H67A C67 H67B 109.5
H67A C67 H67C 109.5
H67B C67 H67C 109.5
P4A F19A F19B 93.8(5)
P4A F19A F22B 60.1(6)
P4B F19A P4A 34.2(4)
P4B F19A F19B 59.8(6)
P4B F19A F22B 58.4(5)
F19B F19A F22B 85.2(8)
F23B F19A P4A 50.0(8)
F23B F19A P4B 72.2(7)
F23B F19A F19B 112.4(10)
F23B F19A F22B 107.9(11)
P4A F20A P4B 25.7(3)
F20B F20A P4A 25(2)
F20B F20A P4B 23.9(19)
P4B F21A P4A 35.5(5)
P4B F21A F21B 66.9(5)
F21B F21A P4A 96.3(6)
F22B F21A P4A 77.6(11)
F22B F21A P4B 87.5(10)
F22B F21A F21B 136.8(14)
P4A F23A P4B 21.7(2)
F23B F23A P4A 50.2(7)
F23B F23A P4B 46.0(7)
P4B F24A P4A 32.6(7)
F24B F24A P4A 126.4(19)
F24B F24A P4B 159(2)
F19A P4A F20A 178.5(3)
F19A P4A F21A 90.3(3)
F19A P4A F24A 89.0(3)
F19A P4A F22B 64.0(6)
F19A P4A F24B 94.9(4)
F20A P4A F21A 90.1(3)
F20A P4A F24A 89.5(3)
F20A P4A F22B 116.9(6)
F20A P4A F24B 83.6(5)
F21A P4A F24A 89.5(3)
F21A P4A F22B 32.2(5)
F21A P4A F24B 102.8(5)
F22A P4A F19A 89.3(3)
F22A P4A F20A 92.2(3)
F22A P4A F21A 89.6(3)
F22A P4A F23A 91.1(2)
F22A P4A F24A 178.1(3)
F22A P4A F22B 72.2(6)
F22A P4A F24B 166.9(5)
F23A P4A F19A 88.9(3)
F23A P4A F20A 90.8(3)
F23A P4A F21A 178.8(3)
F23A P4A F24A 89.7(3)
F23A P4A F22B 147.5(6)
F23A P4A F24B 76.6(5)
F24A P4A F22B 106.3(6)
F24A P4A F24B 14.5(6)
P4B P4A F19A 72.6(5)
P4B P4A F20A 106.3(5)
P4B P4A F21A 59.3(5)
P4B P4A F22A 143.0(6)
P4B P4A F23A 119.6(5)
P4B P4A F24A 35.4(5)
P4B P4A F20B 100.7(10)
P4B P4A F22B 70.9(8)
P4B P4A F23B 96.6(9)
P4B P4A F24B 49.9(5)
F20B P4A F19A 169.9(9)
F20B P4A F20A 10.4(9)
F20B P4A F21A 79.7(9)
F20B P4A F22A 92.0(8)
F20B P4A F23A 101.1(9)
F20B P4A F24A 89.5(8)
F20B P4A F22B 107.0(8)
F20B P4A F23B 147.9(13)
F20B P4A F24B 86.1(6)
F22B P4A F24B 120.8(7)
F23B P4A F19A 42.1(9)
F23B P4A F20A 137.6(9)
F23B P4A F21A 132.3(9)
F23B P4A F22A 90.2(7)
F23B P4A F23A 46.8(9)
F23B P4A F24A 89.1(8)
F23B P4A F22B 104.2(8)
F23B P4A F24B 84.7(6)
F19A P4B F20A 121.2(7)
F19A P4B F23A 69.7(5)
F19A P4B F19B 62.3(7)
F19A P4B F20B 117.6(7)
F19A P4B F21B 141.2(7)
F19A P4B F22B 65.1(6)
F19A P4B F23B 38.9(7)
F19A P4B F24B 115.0(6)
F20A P4B F23A 64.0(4)
F21A P4B F19A 99.1(5)
F21A P4B F20A 79.4(5)
F21A P4B F23A 123.8(7)
F21A P4B F19B 106.7(7)
F21A P4B F20B 73.3(7)
F21A P4B F21B 61.2(7)
F21A P4B F22B 34.0(5)
F21A P4B F23B 118.7(7)
F21A P4B F24B 145.9(5)
F24A P4B F19A 118.1(8)
F24A P4B F20A 87.5(7)
F24A P4B F21A 142.0(10)
F24A P4B F23A 79.8(8)
F24A P4B F19B 85.3(9)
F24A P4B F20B 94.7(9)
F24A P4B F21B 83.3(9)
F24A P4B F22B 171.8(10)
F24A P4B F23B 96.7(9)
F24A P4B F24B 8.3(10)
P4A P4B F19A 73.2(6)
P4A P4B F20A 48.0(5)
P4A P4B F21A 85.2(6)
P4A P4B F23A 38.6(5)
P4A P4B F24A 112.0(11)
P4A P4B F19B 135.1(7)
P4A P4B F20B 44.8(7)
P4A P4B F21B 131.5(7)
P4A P4B F22B 76.1(8)
P4A P4B F23B 48.5(7)
P4A P4B F24B 103.9(8)
F19B P4B F20A 172.8(6)
F19B P4B F23A 114.0(6)
F19B P4B F20B 179.9
F19B P4B F21B 90.1
F19B P4B F22B 90.0
F19B P4B F23B 90.0
F20B P4B F20A 7.2(6)
F20B P4B F23A 66.0(6)
F21B P4B F20A 89.6(7)
F21B P4B F23A 149.0(5)
F21B P4B F20B 90.0
F21B P4B F22B 89.9
F21B P4B F23B 179.91(9)
F22B P4B F20A 97.2(6)
F22B P4B F23A 108.3(5)
F22B P4B F20B 90.0
F23B P4B F20A 90.3(7)
F23B P4B F23A 30.9(5)
F23B P4B F20B 89.9
F23B P4B F22B 90.0
F24B P4B F20A 82.7(6)
F24B P4B F23A 71.7(5)
F24B P4B F19B 90.1
F24B P4B F20B 89.9
F24B P4B F21B 90.0
F24B P4B F22B 179.88(9)
F24B P4B F23B 90.0
F19A F19B O11 111.1(9)
P4B F19B F19A 58.0(5)
P4B F19B O11 167.9(10)
F20A F20B P4A 145(3)
F20A F20B P4B 149(2)
P4A F20B P4B 34.5(6)
F21A F21B P4B 51.9(5)
F21A F22B F19A 115.1(11)
F21A F22B P4A 70.2(10)
F21A F22B P4B 58.5(8)
P4A F22B F19A 56.0(5)
P4B F22B F19A 56.5(4)
P4B F22B P4A 33.0(4)
F19A F23B F23A 170.9(15)
F19A F23B P4A 88.0(12)
F19A F23B P4B 69.0(8)
F23A F23B P4A 83.0(11)
F23A F23B P4B 103.1(10)
P4A F23B P4B 35.0(6)
F24A F24B P4A 39.1(14)
F24A F24B P4B 13.0(15)
P4B F24B P4A 26.2(4)
H10A O10 H10B 109.7
F19B O11 H11B 33.2
F19B O11 H11C 142.7
H11B O11 H11C 109.5

loop_
_geom_bond_atom_site_label_1
_geom_bond_atom_site_label_2
_geom_bond_distance
C1 H1 0.9500
C1 C10 1.430(7)
C1 N1 1.307(6)
C2A H2AA 0.9900
C2A H2AB 0.9900
C2A C3A 1.504(11)
C2A N1 1.527(6)
C2B H2BA 0.9900
C2B H2BB 0.9900
C2B C3B 1.483(17)
C2B N1 1.484(13)
C3A H3AA 0.9900
C3A H3AB 0.9900
C3A N2 1.480(5)
C3B H3BA 0.9900
C3B H3BB 0.9900
C3B N2 1.558(12)
C4 H4 0.9500
C4 C5 1.420(5)
C4 N2 1.288(5)
C5 C6 1.418(5)
C5 C31 1.406(5)
C6 H6 0.9500
C6 N3 1.291(5)
C7 H7A 0.9900
C7 H7B 0.9900
C7 C8 1.447(6)
C7 N3 1.470(4)
C8 H8A 0.9900
C8 H8B 0.9900
C8 N4 1.478(5)
C9 H9 0.9500
C9 C10 1.433(6)
C9 N4 1.294(5)
C10 C11 1.408(7)
C11 H11 0.9500
C11 N5 1.319(6)
C12A H12A 0.9900
C12A H12B 0.9900
C12A C13A 1.506(12)
C12A N5 1.508(12)
C12B H12C 0.9900
C12B H12D 0.9900
C12B C13B 1.491(15)
C12B N5 1.468(12)
C13A H13A 0.9800
C13A H13B 0.9800
C13A H13C 0.9800
C13B H13D 0.9800
C13B H13E 0.9800
C13B H13F 0.9800
C14 H14A 0.9900
C14 H14B 0.9900
C14 C15 1.589(11)
C14 N5 1.506(8)
C15 H15A 0.9800
C15 H15B 0.9800
C15 H15C 0.9800
C16 H16 0.9500
C16 C25 1.428(5)
C16 N6 1.289(5)
C17 H17A 0.9900
C17 H17B 0.9900
C17 C18 1.512(6)
C17 N6 1.474(4)
C18 H18A 0.9900
C18 H18B 0.9900
C18 N7 1.483(4)
C19 H19 0.9500
C19 C20 1.431(5)
C19 N7 1.287(5)
C20 C21 1.424(5)
C20 C40 1.400(5)
C21 H21 0.9500
C21 N8 1.291(5)
C22A H22A 0.9900
C22A H22B 0.9900
C22A C23A 1.50(2)
C22A N8 1.492(12)
C22B H22C 0.9900
C22B H22D 0.9900
C22B C23B 1.48(3)
C22B N8 1.497(15)
C23A H23A 0.9900
C23A H23B 0.9900
C23A N9 1.515(8)
C23B H23C 0.9900
C23B H23D 0.9900
C23B N9 1.537(12)
C24 H24 0.9500
C24 C25 1.424(6)
C24 N9 1.300(6)
C25 C26 1.410(6)
C26 H26 0.9500
C26 N10 1.315(5)
C27 H27A 0.9900
C27 H27B 0.9900
C27 C28 1.487(7)
C27 N10 1.466(5)
C28 H28A 0.9800
C28 H28B 0.9800
C28 H28C 0.9800
C29 H29A 0.9900
C29 H29B 0.9900
C29 C30 1.447(9)
C29 N10 1.563(6)
C30 H30A 0.9800
C30 H30B 0.9800
C30 H30C 0.9800
C31 H31 0.9500
C31 N11 1.308(5)
C32 H32A 0.9900
C32 H32B 0.9900
C32 C33 1.499(6)
C32 N11 1.460(5)
C33 C34 1.402(5)
C33 C38 1.388(6)
C34 H34 0.9500
C34 C35 1.370(6)
C35 H35 0.9500
C35 C36 1.374(7)
C36 H36 0.9500
C36 C37 1.396(5)
C37 C38 1.390(5)
C37 C39 1.510(6)
C38 H38 0.9500
C39 H39A 0.9900
C39 H39B 0.9900
C39 N12 1.471(5)
C40 H40 0.9500
C40 N12 1.306(5)
N1 Ni1 1.839(3)
N2 Ni1 1.850(3)
N3 Ni1 1.850(3)
N4 Ni1 1.845(3)
N6 Ni2 1.854(3)
N7 Ni2 1.851(3)
N8 Ni2 1.855(3)
N9 Ni2 1.846(4)
N11 H11A 0.8800
N12 H12 0.8800
C41A C42A 1.404(19)
C41A C46A 1.401(17)
C41A O8A 1.294(16)
C41B C42B 1.39(2)
C41B C46B 1.41(2)
C41B O8B 1.293(19)
C42A H42A 0.9500
C42A C43A 1.444(19)
C42B H42B 0.9500
C42B C43B 1.45(2)
C43A H43A 0.9500
C43A C44A 1.348(18)
C43B H43B 0.9500
C43B C44B 1.37(2)
C44A H44A 0.9500
C44A C45A 1.44(2)
C44B H44B 0.9500
C44B C45B 1.43(2)
C45A H45A 0.9500
C45A C46A 1.40(2)
C45B H45B 0.9500
C45B C46B 1.40(2)
C46A O1A 1.310(16)
C46B O1B 1.299(18)
C47A H47A 0.9900
C47A H47B 0.9900
C47A C48A 1.622(16)
C47A O1A 1.441(13)
C47B H47C 0.9900
C47B H47D 0.9900
C47B C48B 1.584(17)
C47B O1B 1.444(13)
C48A H48A 0.9900
C48A H48B 0.9900
C48A O2A 1.340(10)
C48B H48C 0.9900
C48B H48D 0.9900
C48B O2B 1.345(16)
C49A H49A 0.9900
C49A H49B 0.9900
C49A C50A 1.439(11)
C49A O2A 1.456(10)
C49B H49C 0.9900
C49B H49D 0.9900
C49B C50B 1.418(16)
C49B O2B 1.425(15)
C50A H50A 0.9900
C50A H50B 0.9900
C50A O3A 1.466(18)
C50B H50C 0.9900
C50B H50D 0.9900
C50B O3B 1.33(3)
C51A H51A 0.9900
C51A H51B 0.9900
C51A C52 1.523(10)
C51A O3A 1.42(2)
C51B H51C 0.9900
C51B H51D 0.9900
C51B C52 1.511(13)
C51B O3B 1.39(3)
C52 H52A 0.9900
C52 H52B 0.9900
C52 H52C 0.9900
C52 H52D 0.9900
C52 O4 1.436(4)
C53 C54 1.393(5)
C53 C58 1.402(5)
C53 O4 1.365(4)
C54 H54 0.9500
C54 C55 1.392(5)
C55 H55 0.9500
C55 C56 1.372(6)
C56 H56 0.9500
C56 C57 1.396(5)
C57 H57 0.9500
C57 C58 1.384(5)
C58 O5 1.378(4)
C59 H59A 0.9900
C59 H59B 0.9900
C59 H59C 0.9900
C59 H59D 0.9900
C59 C60A 1.539(11)
C59 C60B 1.530(10)
C59 O5 1.443(4)
C60A H60A 0.9900
C60A H60B 0.9900
C60A O6A 1.405(14)
C60B H60C 0.9900
C60B H60D 0.9900
C60B O6B 1.407(14)
C61A H61A 0.9900
C61A H61B 0.9900
C61A C62A 1.440(15)
C61A O6A 1.424(12)
C61B H61C 0.9900
C61B H61D 0.9900
C61B C62B 1.441(16)
C61B O6B 1.433(16)
C62A H62A 0.9900
C62A H62B 0.9900
C62A O7A 1.446(14)
C62B H62C 0.9900
C62B H62D 0.9900
C62B O7B 1.428(15)
C63A H63A 0.9900
C63A H63B 0.9900
C63A C64A 1.553(17)
C63A O7A 1.352(16)
C63B H63C 0.9900
C63B H63D 0.9900
C63B C64B 1.547(19)
C63B O7B 1.353(14)
C64A H64A 0.9900
C64A H64B 0.9900
C64A O8A 1.482(12)
C64B H64C 0.9900
C64B H64D 0.9900
C64B O8B 1.525(14)
F15A P3 1.666(5)
F16A P3 1.520(4)
F17A P3 1.543(5)
F18A P3 1.612(4)
P3 F13 1.586(2)
P3 F14 1.587(2)
P3 F15B 1.586(2)
P3 F16B 1.583(2)
P3 F17B 1.587(2)
P3 F18B 1.583(2)
F9A P2 1.620(4)
F10A P2 1.571(4)
F11A P2 1.582(4)
F12A P2 1.596(3)
P2 F7 1.590(2)
P2 F8 1.590(2)
P2 F9B 1.587(2)
P2 F10B 1.593(2)
P2 F11B 1.591(2)
P2 F12B 1.588(2)
F3A P1 1.603(6)
F4A P1 1.620(5)
F5A P1 1.562(6)
F6A P1 1.585(4)
P1 F1 1.5919(16)
P1 F2 1.5933(16)
P1 F3B 1.5911(16)
P1 F4B 1.5927(16)
P1 F5B 1.5934(16)
P1 F6B 1.5944(16)
C65 C66 1.470(17)
C65 C67 1.471(18)
C65 O9 1.199(18)
C66 H66A 0.9800
C66 H66B 0.9800
C66 H66C 0.9800
C67 H67A 0.9800
C67 H67B 0.9800
C67 H67C 0.9800
F19A P4A 1.600(5)
F19A P4B 1.596(9)
F19A F19B 1.667(19)
F19A F22B 1.734(16)
F19A F23B 1.073(18)
F20A P4A 1.609(5)
F20A P4B 2.078(11)
F20A F20B 0.505(15)
F21A P4A 1.611(5)
F21A P4B 1.391(9)
F21A F21B 1.550(15)
F21A F22B 0.912(14)
F22A P4A 1.571(4)
F23A P4A 1.583(5)
F23A P4B 2.204(13)
F23A F23B 1.163(18)
F24A P4A 1.616(5)
F24A P4B 1.009(8)
F24A F24B 0.644(13)
P4A P4B 0.939(12)
P4A F20B 1.169(14)
P4A F22B 1.673(16)
P4A F23B 1.226(14)
P4A F24B 2.063(14)
P4B F19B 1.626(10)
P4B F20B 1.630(10)
P4B F21B 1.627(10)
P4B F22B 1.629(10)
P4B F23B 1.627(10)
P4B F24B 1.626(10)
F19B O11 1.726(14)
O10 H10A 0.8463
O10 H10B 0.8489
O11 H11B 0.8499
O11 H11C 0.8509

loop_
_geom_torsion_atom_site_label_1
_geom_torsion_atom_site_label_2
_geom_torsion_atom_site_label_3
_geom_torsion_atom_site_label_4
_geom_torsion
C1 C10 C11 N5 -5.2(10)
C1 N1 Ni1 N2 -175.4(5)
C1 N1 Ni1 N4 5.2(5)
C2A C3A N2 C4 148.8(5)
C2A C3A N2 Ni1 -38.4(7)
C2A N1 Ni1 N2 10.2(5)
C2A N1 Ni1 N4 -169.1(5)
C2B C3B N2 C4 -157.5(11)
C2B C3B N2 Ni1 43.3(14)
C2B N1 Ni1 N2 -18.3(9)
C2B N1 Ni1 N4 162.4(9)
C3A C2A N1 C1 150.7(6)
C3A C2A N1 Ni1 -34.4(8)
C3A N2 Ni1 N1 17.1(5)
C3A N2 Ni1 N3 -162.5(5)
C3B C2B N1 C1 -157.4(9)
C3B C2B N1 Ni1 41.7(14)
C3B N2 Ni1 N1 -12.7(7)
C3B N2 Ni1 N3 167.7(7)
C4 C5 C6 N3 4.4(6)
C4 C5 C31 N11 -5.4(6)
C4 N2 Ni1 N1 -170.9(4)
C4 N2 Ni1 N3 9.4(4)
C5 C4 N2 C3A 169.7(6)
C5 C4 N2 C3B -156.4(8)
C5 C4 N2 Ni1 -2.1(7)
C5 C6 N3 C7 -174.0(4)
C5 C6 N3 Ni1 6.7(6)
C5 C31 N11 C32 176.4(4)
C6 C5 C31 N11 177.2(4)
C6 N3 Ni1 N2 -11.7(4)
C6 N3 Ni1 N4 167.7(3)
C7 C8 N4 C9 -155.7(4)
C7 C8 N4 Ni1 29.3(5)
C7 N3 Ni1 N2 169.0(3)
C7 N3 Ni1 N4 -11.7(3)
C8 C7 N3 C6 -148.8(4)
C8 C7 N3 Ni1 30.6(5)
C8 N4 Ni1 N1 170.4(3)
C8 N4 Ni1 N3 -10.0(3)
C9 C10 C11 N5 178.2(6)
C9 N4 Ni1 N1 -4.0(4)
C9 N4 Ni1 N3 175.6(4)
C10 C1 N1 C2A 169.9(6)
C10 C1 N1 C2B -162.6(10)
C10 C1 N1 Ni1 -4.0(8)
C10 C9 N4 C8 -172.7(4)
C10 C9 N4 Ni1 1.5(7)
C10 C11 N5 C12A -12.4(11)
C10 C11 N5 C12B 24.2(15)
C10 C11 N5 C14 174.5(6)
C13A C12A N5 C11 98.8(11)
C13A C12A N5 C14 -88.4(11)
C13B C12B N5 C11 -99.7(16)
C13B C12B N5 C14 108.4(14)
C15 C14 N5 C11 -80.6(8)
C15 C14 N5 C12A 106.3(10)
C15 C14 N5 C12B 74.3(12)
C16 C25 C26 N10 -10.5(13)
C16 N6 Ni2 N7 -170.5(4)
C16 N6 Ni2 N9 7.2(4)
C17 C18 N7 C19 150.6(4)
C17 C18 N7 Ni2 -29.8(4)
C17 N6 Ni2 N7 14.2(3)
C17 N6 Ni2 N9 -168.1(3)
C18 C17 N6 C16 150.7(4)
C18 C17 N6 Ni2 -33.5(4)
C18 N7 Ni2 N6 9.7(3)
C18 N7 Ni2 N8 -173.1(3)
C19 C20 C21 N8 1.8(6)
C19 C20 C40 N12 -179.9(4)
C19 N7 Ni2 N6 -170.8(4)
C19 N7 Ni2 N8 6.4(4)
C20 C19 N7 C18 175.5(4)
C20 C19 N7 Ni2 -4.0(6)
C20 C21 N8 C22A -169.0(8)
C20 C21 N8 C22B 165.5(11)
C20 C21 N8 Ni2 2.8(6)
C20 C40 N12 C39 -177.0(4)
C21 C20 C40 N12 2.4(7)
C21 N8 Ni2 N7 -5.8(4)
C21 N8 Ni2 N9 176.5(4)
C22A C23A N9 C24 -151.0(8)
C22A C23A N9 Ni2 40.8(11)
C22A N8 Ni2 N7 166.5(7)
C22A N8 Ni2 N9 -11.2(7)
C22B C23B N9 C24 156.3(11)
C22B C23B N9 Ni2 -44.5(16)
C22B N8 Ni2 N7 -169.5(10)
C22B N8 Ni2 N9 12.8(10)
C23A C22A N8 C21 -149.5(8)
C23A C22A N8 Ni2 37.5(13)
C23A N9 Ni2 N6 159.3(7)
C23A N9 Ni2 N8 -17.9(7)
C23B C22B N8 C21 153.3(12)
C23B C22B N8 Ni2 -41.4(19)
C23B N9 Ni2 N6 -164.5(9)
C23B N9 Ni2 N8 18.4(9)
C24 C25 C26 N10 173.9(8)
C24 N9 Ni2 N6 -7.6(6)
C24 N9 Ni2 N8 175.2(6)
C25 C16 N6 C17 172.5(5)
C25 C16 N6 Ni2 -2.5(7)
C25 C24 N9 C23A -162.6(9)
C25 C24 N9 C23B 159.0(11)
C25 C24 N9 Ni2 3.7(11)
C25 C26 N10 C27 -5.0(13)
C25 C26 N10 C29 170.4(8)
C28 C27 N10 C26 91.9(8)
C28 C27 N10 C29 -83.4(6)
C30 C29 N10 C26 100.6(7)
C30 C29 N10 C27 -83.7(6)
C31 C5 C6 N3 -178.1(4)
C32 C33 C34 C35 179.5(4)
C32 C33 C38 C37 -178.4(3)
C33 C32 N11 C31 131.6(4)
C33 C34 C35 C36 -0.3(6)
C34 C33 C38 C37 1.9(5)
C34 C35 C36 C37 0.3(6)
C35 C36 C37 C38 0.7(6)
C35 C36 C37 C39 -178.6(4)
C36 C37 C38 C33 -1.9(5)
C36 C37 C39 N12 -110.4(4)
C37 C39 N12 C40 -112.6(4)
C38 C33 C34 C35 -0.8(5)
C38 C37 C39 N12 70.3(5)
C39 C37 C38 C33 177.4(3)
C40 C20 C21 N8 179.5(4)
N1 C1 C10 C9 -0.2(8)
N1 C1 C10 C11 -176.6(5)
N1 C2A C3A N2 43.9(8)
N1 C2B C3B N2 -51.4(16)
N2 C4 C5 C6 -6.8(6)
N2 C4 C5 C31 175.9(4)
N3 C7 C8 N4 -36.9(5)
N4 C9 C10 C1 1.5(8)
N4 C9 C10 C11 178.4(5)
N6 C16 C25 C24 -4.2(9)
N6 C16 C25 C26 -179.6(6)
N6 C17 C18 N7 38.8(4)
N7 C19 C20 C21 -1.2(6)
N7 C19 C20 C40 -179.0(4)
N8 C22A C23A N9 -47.3(13)
N8 C22B C23B N9 52.0(19)
N9 C24 C25 C16 3.6(11)
N9 C24 C25 C26 179.6(7)
N11 C32 C33 C34 114.9(4)
N11 C32 C33 C38 -64.9(5)
C41A C42A C43A C44A 0.5(14)
C41A C46A O1A C47A -167.7(13)
C41B C42B C43B C44B -0.9(17)
C41B C46B O1B C47B -164.2(15)
C42A C41A C46A C45A 4.3(18)
C42A C41A C46A O1A -172.9(11)
C42A C41A O8A C64A -13.5(16)
C42A C43A C44A C45A 0(2)
C42B C41B C46B C45B 6(2)
C42B C41B C46B O1B -178.1(14)
C42B C41B O8B C64B -18(3)
C42B C43B C44B C45B 0(3)
C43A C44A C45A C46A 2(2)
C43B C44B C45B C46B 3(3)
C44A C45A C46A C41A -4(2)
C44A C45A C46A O1A 173.0(14)
C44B C45B C46B C41B -6(3)
C44B C45B C46B O1B 177.5(16)
C45A C46A O1A C47A 15(2)
C45B C46B O1B C47B 12(3)
C46A C41A C42A C43A -2.6(13)
C46A C41A O8A C64A 169.6(10)
C46B C41B C42B C43B -2.1(15)
C46B C41B O8B C64B 173.6(18)
C47A C48A O2A C49A 70.5(11)
C47B C48B O2B C49B -171(2)
C48A C47A O1A C46A 179.5(13)
C48B C47B O1B C46B -87(3)
C49A C50A O3A C51A 173.9(12)
C49B C50B O3B C51B 170(2)
C50A C49A O2A C48A 166.1(10)
C50B C49B O2B C48B -166(2)
C51A C52 O4 C53 168.8(9)
C51B C52 O4 C53 -176.7(14)
C52 C51A O3A C50A -168.6(11)
C52 C51B O3B C50B -167(2)
C53 C54 C55 C56 -1.6(6)
C53 C58 O5 C59 179.6(3)
C54 C53 C58 C57 -1.2(5)
C54 C53 C58 O5 179.4(3)
C54 C53 O4 C52 -5.0(5)
C54 C55 C56 C57 0.3(6)
C55 C56 C57 C58 0.5(6)
C56 C57 C58 C53 0.0(5)
C56 C57 C58 O5 179.3(3)
C57 C58 O5 C59 0.3(5)
C58 C53 C54 C55 2.0(6)
C58 C53 O4 C52 175.4(3)
C59 C60A O6A C61A 88.6(11)
C59 C60B O6B C61B 87.8(13)
C60A C59 O5 C58 -170.0(6)
C60B C59 O5 C58 167.1(6)
C61A C62A O7A C63A 173.3(11)
C61B C62B O7B C63B 158.8(14)
C62A C61A O6A C60A -172.1(9)
C62B C61B O6B C60B -168.1(12)
C63A C64A O8A C41A 179.6(11)
C63B C64B O8B C41B 176.0(17)
C64A C63A O7A C62A -175.4(11)
C64B C63B O7B C62B -169.5(13)
O1A C47A C48A O2A 75.2(14)
O1B C47B C48B O2B -59(4)
O2A C49A C50A O3A 69.5(12)
O2B C49B C50B O3B 65(2)
O3A C51A C52 O4 -76.2(14)
O3B C51B C52 O4 -85.5(19)
O4 C53 C54 C55 -177.5(3)
O4 C53 C58 C57 178.3(3)
O4 C53 C58 O5 -1.0(5)
O5 C59 C60A O6A 74.7(11)
O5 C59 C60B O6B 81.1(11)
O6A C61A C62A O7A 71.5(13)
O6B C61B C62B O7B 65.4(17)
O7A C63A C64A O8A -83.2(14)
O7B C63B C64B O8B -71(2)
O8A C41A C42A C43A -179.4(11)
O8A C41A C46A C45A -178.8(12)
O8A C41A C46A O1A 4.0(17)
O8B C41B C42B C43B -170.2(18)
O8B C41B C46B C45B 174.7(17)
O8B C41B C46B O1B -9(2)
F19A P4A P4B F20A 178.9(3)
F19A P4A P4B F21A -101.0(4)
F19A P4A P4B F23A 78.4(5)
F19A P4A P4B F24A 114.1(9)
F19A P4A P4B F19B 7.8(8)
F19A P4A P4B F20B -172.2(8)
F19A P4A P4B F21B -145.0(9)
F19A P4A P4B F22B -67.8(6)
F19A P4A P4B F23B 35.0(9)
F19A P4A P4B F24B 112.4(6)
F19A P4A F20B F20A 171.7(18)
F19A P4A F20B P4B 48(4)
F19A P4A F22B F21A 141.8(13)
F19A P4A F22B P4B 79.5(6)
F19A P4A F23B F23A -179.9(16)
F19A P4A F23B P4B -54.8(11)
F19A P4B F19B O11 -27(5)
F19A P4B F20B F20A -121(5)
F19A P4B F20B P4A -8.5(9)
F19A P4B F21B F21A -66.7(10)
F19A P4B F22B F21A -180.0(18)
F19A P4B F22B P4A -77.7(8)
F19A P4B F23B F23A 175.4(17)
F19A P4B F23B P4A 118.9(13)
F19A P4B F24B F24A -114(5)
F19A P4B F24B P4A 77.7(8)
F20A P4A P4B F19A -178.9(3)
F20A P4A P4B F21A 80.1(4)
F20A P4A P4B F23A -100.5(5)
F20A P4A P4B F24A -64.8(9)
F20A P4A P4B F19B -171.0(9)
F20A P4A P4B F20B 9.0(9)
F20A P4A P4B F21B 36.1(9)
F20A P4A P4B F22B 113.4(6)
F20A P4A P4B F23B -143.9(9)
F20A P4A P4B F24B -66.5(6)
F20A P4A F20B P4B -124(5)
F20A P4A F22B F19A -178.6(3)
F20A P4A F22B F21A -36.7(13)
F20A P4A F22B P4B -99.1(6)
F20A P4A F23B F19A 177.8(4)
F20A P4A F23B F23A -2.1(15)
F20A P4A F23B P4B 123.0(10)
F20A P4B F20B P4A 113(6)
F20A P4B F21B F21A 78.1(6)
F20A P4B F22B F19A 121.1(8)
F20A P4B F22B F21A -58.9(12)
F20A P4B F22B P4A 43.4(4)
F20A P4B F23B F19A -144.9(10)
F20A P4B F23B F23A 30.5(9)
F20A P4B F23B P4A -26.0(7)
F20A P4B F24B F24A 125(5)
F20A P4B F24B P4A -43.4(4)
F21A P4A P4B F19A 101.0(4)
F21A P4A P4B F20A -80.1(4)
F21A P4A P4B F23A 179.4(3)
F21A P4A P4B F24A -144.9(10)
F21A P4A P4B F19B 108.8(10)
F21A P4A P4B F20B -71.2(10)
F21A P4A P4B F21B -44.0(8)
F21A P4A P4B F22B 33.2(6)
F21A P4A P4B F23B 136.0(8)
F21A P4A P4B F24B -146.6(6)
F21A P4A F20B F20A 180(5)
F21A P4A F20B P4B 55.8(7)
F21A P4A F22B F19A -141.8(13)
F21A P4A F22B P4B -62.4(11)
F21A P4A F23B F19A 0.9(15)
F21A P4A F23B F23A -179.0(4)
F21A P4A F23B P4B -53.9(7)
F21A P4B F19B F19A 91.6(6)
F21A P4B F19B O11 65(5)
F21A P4B F20B F20A 147(6)
F21A P4B F20B P4A -100.1(10)
F21A P4B F22B F19A 180.0(18)
F21A P4B F22B P4A 102.3(14)
F21A P4B F23B F19A -66.8(10)
F21A P4B F23B F23A 108.6(11)
F21A P4B F23B P4A 52.1(9)
F21A P4B F24B F24A 67(5)
F21A P4B F24B P4A -102.2(14)
F22A P4A P4B F19A 64.1(8)
F22A P4A P4B F20A -117.0(8)
F22A P4A P4B F21A -36.9(9)
F22A P4A P4B F23A 142.5(10)
F22A P4A P4B F24A 178.2(5)
F22A P4A P4B F19B 72.0(12)
F22A P4A P4B F20B -108.0(12)
F22A P4A P4B F21B -80.9(11)
F22A P4A P4B F22B -3.6(7)
F22A P4A P4B F23B 99.1(11)
F22A P4A P4B F24B 176.5(7)
F22A P4A F20B F20A -91(5)
F22A P4A F20B P4B 145.1(7)
F22A P4A F22B F19A 98.2(4)
F22A P4A F22B F21A -119.9(11)
F22A P4A F22B P4B 177.7(5)
F22A P4A F23B F19A -88.7(9)
F22A P4A F23B F23A 91.4(8)
F22A P4A F23B P4B -143.6(6)
F23A P4A P4B F19A -78.4(5)
F23A P4A P4B F20A 100.5(5)
F23A P4A P4B F21A -179.4(3)
F23A P4A P4B F24A 35.7(10)
F23A P4A P4B F19B -70.5(10)
F23A P4A P4B F20B 109.5(10)
F23A P4A P4B F21B 136.6(7)
F23A P4A P4B F22B -146.1(6)
F23A P4A P4B F23B -43.4(7)
F23A P4A P4B F24B 34.0(6)
F23A P4A F20B F20A 0(5)
F23A P4A F20B P4B -123.4(7)
F23A P4A F22B F19A 36.1(12)
F23A P4A F22B F21A 177.9(6)
F23A P4A F22B P4B 115.6(10)
F23A P4A F23B F19A 179.9(16)
F23A P4A F23B P4B 125.1(8)
F23A P4B F19B F19A -48.6(6)
F23A P4B F19B O11 -75(5)
F23A P4B F20B F20A -73(5)
F23A P4B F20B P4A 40.1(8)
F23A P4B F21B F21A 108.5(11)
F23A P4B F22B F19A 56.2(6)
F23A P4B F22B F21A -123.8(13)
F23A P4B F22B P4A -21.5(5)
F23A P4B F23B F19A -175.4(17)
F23A P4B F23B P4A -56.5(10)
F23A P4B F24B F24A -170(5)
F23A P4B F24B P4A 21.6(5)
F24A P4A P4B F19A -114.1(9)
F24A P4A P4B F20A 64.8(9)
F24A P4A P4B F21A 144.9(10)
F24A P4A P4B F23A -35.7(10)
F24A P4A P4B F19B -106.2(13)
F24A P4A P4B F20B 73.7(13)
F24A P4A P4B F21B 100.9(12)
F24A P4A P4B F22B 178.2(8)
F24A P4A P4B F23B -79.1(12)
F24A P4A P4B F24B -1.7(8)
F24A P4A F20B F20A 90(5)
F24A P4A F20B P4B -33.8(6)
F24A P4A F22B F19A -80.6(5)
F24A P4A F22B F21A 61.2(11)
F24A P4A F22B P4B -1.1(5)
F24A P4A F23B F19A 89.5(9)
F24A P4A F23B F23A -90.4(7)
F24A P4A F23B P4B 34.7(6)
F24A P4B F19B F19A -125.2(10)
F24A P4B F19B O11 -152(5)
F24A P4B F20B F20A 4(5)
F24A P4B F20B P4A 116.7(14)
F24A P4B F21B F21A 165.7(12)
F24A P4B F23B F19A 127.5(13)
F24A P4B F23B F23A -57.0(10)
F24A P4B F23B P4A -113.5(12)
F24A P4B F24B P4A -169(5)
P4A F19A P4B F20A -1.0(3)
P4A F19A P4B F21A 82.1(6)
P4A F19A P4B F23A -40.7(4)
P4A F19A P4B F24A -106.4(14)
P4A F19A P4B F19B -173.7(7)
P4A F19A P4B F20B 6.2(7)
P4A F19A P4B F21B 136.7(11)
P4A F19A P4B F22B 82.1(8)
P4A F19A P4B F23B -43.2(11)
P4A F19A P4B F24B -97.8(8)
P4A F19A F19B P4B 3.5(4)
P4A F19A F19B O11 177.7(8)
P4A F19A F22B F21A -39.9(15)
P4A F19A F22B P4B -40.0(5)
P4A F19A F23B P4B 30.1(7)
P4A F20A F20B P4B 65(5)
P4A F21A P4B F19A -72.1(6)
P4A F21A P4B F20A 48.1(4)
P4A F21A P4B F23A -0.5(3)
P4A F21A P4B F24A 120(2)
P4A F21A P4B F19B -135.7(8)
P4A F21A P4B F20B 44.1(8)
P4A F21A P4B F21B 143.6(7)
P4A F21A P4B F22B -72.1(14)
P4A F21A P4B F23B -36.4(7)
P4A F21A P4B F24B 107.8(14)
P4A F21A F21B P4B -20.3(4)
P4A F21A F22B F19A 34.4(11)
P4A F21A F22B P4B 34.5(6)
P4A F23A F23B P4B -28.8(4)
P4A F24A P4B F19A 82.1(12)
P4A F24A P4B F20A -42.3(6)
P4A F24A P4B F21A -112(2)
P4A F24A P4B F23A 21.7(7)
P4A F24A P4B F19B 137.1(9)
P4A F24A P4B F20B -42.8(9)
P4A F24A P4B F21B -132.2(9)
P4A F24A P4B F23B 47.7(9)
P4A F24A P4B F24B 12(6)
P4A F24A F24B P4B -8(4)
P4A P4B F19B F19A -8.5(9)
P4A P4B F19B O11 -35(5)
P4A P4B F20B F20A -113(6)
P4A P4B F21B F21A 52.2(9)
P4A P4B F22B F19A 77.7(8)
P4A P4B F22B F21A -102.3(14)
P4A P4B F23B F19A -118.9(13)
P4A P4B F23B F23A 56.5(10)
P4A P4B F24B F24A 169(5)
P4B F19A P4A F21A -57.6(5)
P4B F19A P4A F22A -147.2(6)
P4B F19A P4A F23A 121.6(6)
P4B F19A P4A F24A 31.9(5)
P4B F19A P4A F20B -50(4)
P4B F19A P4A F22B -76.8(9)
P4B F19A P4A F23B 121.7(13)
P4B F19A P4A F24B 45.2(5)
P4B F19A F19B O11 174.2(10)
P4B F19A F22B F21A 0.0(17)
P4B F19A F22B P4A 40.0(5)
P4B F19A F23B P4A -30.1(7)
P4B F20A P4A F21A 57.9(5)
P4B F20A P4A F22A 147.6(6)
P4B F20A P4A F23A -121.3(6)
P4B F20A P4A F24A -31.6(5)
P4B F20A P4A F20B 58(5)
P4B F20A P4A F22B 76.5(9)
P4B F20A P4A F23B -119.8(12)
P4B F20A P4A F24B -44.9(5)
P4B F20A F20B P4A -65(5)
P4B F21A P4A F19A 69.5(6)
P4B F21A P4A F20A -109.0(6)
P4B F21A P4A F22A 158.8(6)
P4B F21A P4A F24A -19.4(6)
P4B F21A P4A F20B -109.1(10)
P4B F21A P4A F22B 103.3(13)
P4B F21A P4A F23B 68.9(10)
P4B F21A P4A F24B -25.5(5)
P4B F21A F22B F19A 0.0(17)
P4B F21A F22B P4A -34.5(6)
P4B F23A P4A F19A -69.2(6)
P4B F23A P4A F20A 109.3(6)
P4B F23A P4A F22A -158.5(6)
P4B F23A P4A F24A 19.8(6)
P4B F23A P4A F20B 109.2(11)
P4B F23A P4A F22B -101.2(13)
P4B F23A P4A F23B -69.3(11)
P4B F23A P4A F24B 26.1(6)
P4B F23A F23B P4A 28.8(4)
P4B F24A P4A F19A -60.6(9)
P4B F24A P4A F20A 119.7(9)
P4B F24A P4A F21A 29.6(9)
P4B F24A P4A F23A -149.5(9)
P4B F24A P4A F20B 109.4(14)
P4B F24A P4A F22B 1.8(8)
P4B F24A P4A F23B -102.7(13)
P4B F24A P4A F24B -175(3)
P4B F24A F24B P4A 8(4)
P4B P4A F20B F20A 124(5)
P4B P4A F22B F19A -79.5(6)
P4B P4A F22B F21A 62.4(11)
P4B P4A F23B F19A 54.8(11)
P4B P4A F23B F23A -125.1(8)
F19B F19A P4A F21A -63.0(6)
F19B F19A P4A F22A -152.6(6)
F19B F19A P4A F23A 116.2(6)
F19B F19A P4A F24A 26.5(6)
F19B F19A P4A P4B -5.4(6)
F19B F19A P4A F20B -55(5)
F19B F19A P4A F22B -82.2(8)
F19B F19A P4A F23B 116.3(11)
F19B F19A P4A F24B 39.8(6)
F19B F19A P4B F20A 172.8(7)
F19B F19A P4B F21A -104.2(8)
F19B F19A P4B F23A 133.1(6)
F19B F19A P4B F24A 67.4(14)
F19B F19A P4B P4A 173.7(7)
F19B F19A P4B F20B 180.0
F19B F19A P4B F21B -49.6(9)
F19B F19A P4B F22B -104.1(5)
F19B F19A P4B F23B 130.6(9)
F19B F19A P4B F24B 75.9(5)
F19B F19A F22B F21A 57.2(17)
F19B F19A F22B P4A 97.2(5)
F19B F19A F22B P4B 57.2(4)
F19B F19A F23B P4A -75.3(10)
F19B F19A F23B P4B -45.2(7)
F19B P4B F21B F21A -109.0(8)
F19B P4B F22B F19A -59.2(8)
F19B P4B F22B F21A 120.9(14)
F19B P4B F22B P4A -136.8(7)
F19B P4B F23B F19A 42.3(9)
F19B P4B F23B F23A -142.3(11)
F19B P4B F23B P4A 161.2(10)
F19B P4B F24B F24A -54(5)
F19B P4B F24B P4A 136.9(7)
F20B F20A P4A F21A 0(5)
F20B F20A P4A F22A 89(5)
F20B F20A P4A F23A -180(5)
F20B F20A P4A F24A -90(5)
F20B F20A P4A P4B -58(5)
F20B F20A P4A F22B 18(5)
F20B F20A P4A F23B -178(5)
F20B F20A P4A F24B -103(5)
F20B P4A P4B F19A 172.2(8)
F20B P4A P4B F20A -9.0(9)
F20B P4A P4B F21A 71.2(10)
F20B P4A P4B F23A -109.5(10)
F20B P4A P4B F24A -73.7(13)
F20B P4A P4B F19B -180.0
F20B P4A P4B F21B 27.2(14)
F20B P4A P4B F22B 104.4(8)
F20B P4A P4B F23B -152.8(14)
F20B P4A P4B F24B -75.5(8)
F20B P4A F22B F19A -175.2(8)
F20B P4A F22B F21A -33.4(15)
F20B P4A F22B P4B -95.7(10)
F20B P4A F23B F19A 177.2(16)
F20B P4A F23B F23A -3(3)
F20B P4A F23B P4B 122(2)
F20B P4B F21B F21A 70.9(8)
F20B P4B F22B F19A 120.7(8)
F20B P4B F22B F21A -59.2(14)
F20B P4B F22B P4A 43.1(7)
F20B P4B F23B F19A -137.7(9)
F20B P4B F23B F23A 37.7(11)
F20B P4B F23B P4A -18.8(10)
F20B P4B F24B F24A 126(5)
F20B P4B F24B P4A -43.0(7)
F21B F21A P4A F19A 102.9(7)
F21B F21A P4A F20A -75.6(7)
F21B F21A P4A F22A -167.8(7)
F21B F21A P4A F24A 13.9(7)
F21B F21A P4A P4B 33.3(7)
F21B F21A P4A F20B -75.7(7)
F21B F21A P4A F22B 136.6(15)
F21B F21A P4A F23B 102.3(11)
F21B F21A P4A F24B 7.8(7)
F21B F21A P4B F19A 144.4(7)
F21B F21A P4B F20A -95.4(8)
F21B F21A P4B F23A -144.0(7)
F21B F21A P4B F24A -23(2)
F21B F21A P4B P4A -143.6(7)
F21B F21A P4B F19B 80.7(4)
F21B F21A P4B F20B -99.4(4)
F21B F21A P4B F22B 144.3(15)
F21B F21A P4B F23B -179.9
F21B F21A P4B F24B -35.8(14)
F21B F21A F22B F19A -52(3)
F21B F21A F22B P4A -86.1(18)
F21B F21A F22B P4B -51.6(15)
F21B P4B F19B F19A 151.5(7)
F21B P4B F19B O11 125(5)
F21B P4B F20B F20A 87(5)
F21B P4B F20B P4A -160.0(11)
F21B P4B F22B F19A -149.3(8)
F21B P4B F22B F21A 30.7(14)
F21B P4B F22B P4A 133.0(7)
F21B P4B F24B F24A 36(5)
F21B P4B F24B P4A -133.0(7)
F22B F19A P4A F21A 19.2(7)
F22B F19A P4A F22A -70.4(7)
F22B F19A P4A F23A -161.6(7)
F22B F19A P4A F24A 108.7(7)
F22B F19A P4A P4B 76.8(9)
F22B F19A P4A F20B 27(5)
F22B F19A P4A F23B -161.5(13)
F22B F19A P4A F24B 122.0(8)
F22B F19A P4B F20A -83.1(9)
F22B F19A P4B F21A 0.0(10)
F22B F19A P4B F23A -122.8(6)
F22B F19A P4B F24A 171.5(11)
F22B F19A P4B P4A -82.1(8)
F22B F19A P4B F19B 104.1(5)
F22B F19A P4B F20B -75.9(5)
F22B F19A P4B F21B 54.6(10)
F22B F19A P4B F23B -125.3(10)
F22B F19A P4B F24B -179.9
F22B F19A F19B P4B -56.0(4)
F22B F19A F19B O11 118.2(11)
F22B F19A F23B P4A 16.8(12)
F22B F19A F23B P4B 46.9(6)
F22B F21A P4A F19A -33.7(12)
F22B F21A P4A F20A 147.7(11)
F22B F21A P4A F22A 55.6(11)
F22B F21A P4A F24A -122.7(12)
F22B F21A P4A P4B -103.3(13)
F22B F21A P4A F20B 147.7(13)
F22B F21A P4A F23B -34.4(14)
F22B F21A P4A F24B -128.8(11)
F22B F21A P4B F19A 0.0(17)
F22B F21A P4B F20A 120.2(12)
F22B F21A P4B F23A 71.6(14)
F22B F21A P4B F24A -167.8(15)
F22B F21A P4B P4A 72.1(14)
F22B F21A P4B F19B -63.6(12)
F22B F21A P4B F20B 116.3(12)
F22B F21A P4B F21B -144.3(15)
F22B F21A P4B F23B 35.8(14)
F22B F21A P4B F24B 179.9
F22B F21A F21B P4B 58.4(18)
F22B P4A P4B F19A 67.8(6)
F22B P4A P4B F20A -113.4(6)
F22B P4A P4B F21A -33.2(6)
F22B P4A P4B F23A 146.1(6)
F22B P4A P4B F24A -178.2(8)
F22B P4A P4B F19B 75.6(8)
F22B P4A P4B F20B -104.4(8)
F22B P4A P4B F21B -77.2(7)
F22B P4A P4B F23B 102.8(7)
F22B P4A P4B F24B -179.9
F22B P4A F20B F20A -163(5)
F22B P4A F20B P4B 73.1(10)
F22B P4A F23B F19A -17.1(13)
F22B P4A F23B F23A 163.0(8)
F22B P4A F23B P4B -71.9(9)
F22B P4B F19B F19A 61.6(7)
F22B P4B F19B O11 35(5)
F22B P4B F20B F20A 177(5)
F22B P4B F20B P4A -70.0(11)
F22B P4B F21B F21A -19.0(8)
F22B P4B F23B F19A -47.7(9)
F22B P4B F23B F23A 127.7(11)
F22B P4B F23B P4A 71.2(10)
F23B F19A P4A F21A -179.3(11)
F23B F19A P4A F22A 91.1(11)
F23B F19A P4A F23A -0.1(11)
F23B F19A P4A F24A -89.8(12)
F23B F19A P4A P4B -121.7(13)
F23B F19A P4A F20B -171(5)
F23B F19A P4A F22B 161.5(13)
F23B F19A P4A F24B -76.5(8)
F23B F19A P4B F20A 42.2(12)
F23B F19A P4B F21A 125.3(9)
F23B F19A P4B F23A 2.5(10)
F23B F19A P4B F24A -63.2(16)
F23B F19A P4B P4A 43.2(11)
F23B F19A P4B F19B -130.6(9)
F23B F19A P4B F20B 49.4(9)
F23B F19A P4B F21B 179.9
F23B F19A P4B F22B 125.3(10)
F23B F19A P4B F24B -54.6(10)
F23B F19A F19B P4B 51.4(9)
F23B F19A F19B O11 -134.4(12)
F23B F19A F22B F21A -55(2)
F23B F19A F22B P4A -14.8(11)
F23B F19A F22B P4B -54.8(8)
F23B F23A P4A F19A 0.1(10)
F23B F23A P4A F20A 178.6(10)
F23B F23A P4A F22A -89.2(10)
F23B F23A P4A F24A 89.1(10)
F23B F23A P4A P4B 69.3(11)
F23B F23A P4A F20B 178.5(15)
F23B F23A P4A F22B -31.9(14)
F23B F23A P4A F24B 95.4(11)
F23B P4A P4B F19A -35.0(9)
F23B P4A P4B F20A 143.9(9)
F23B P4A P4B F21A -136.0(8)
F23B P4A P4B F23A 43.4(7)
F23B P4A P4B F24A 79.1(12)
F23B P4A P4B F19B -27.2(14)
F23B P4A P4B F20B 152.8(14)
F23B P4A P4B F21B 180.0
F23B P4A P4B F22B -102.8(7)
F23B P4A P4B F24B 77.3(7)
F23B P4A F20B F20A 2(7)
F23B P4A F20B P4B -121(2)
F23B P4A F22B F19A 12.7(10)
F23B P4A F22B F21A 154.5(10)
F23B P4A F22B P4B 92.2(9)
F23B P4B F19B F19A -28.5(7)
F23B P4B F19B O11 -55(5)
F23B P4B F20B F20A -93(5)
F23B P4B F20B P4A 20.0(11)
F23B P4B F22B F19A 30.8(8)
F23B P4B F22B F21A -149.2(14)
F23B P4B F22B P4A -46.9(7)
F23B P4B F24B F24A -144(5)
F23B P4B F24B P4A 46.9(7)
F24B F24A P4A F19A 114.1(19)
F24B F24A P4A F20A -65.6(19)
F24B F24A P4A F21A -155.7(19)
F24B F24A P4A F23A 25.2(19)
F24B F24A P4A P4B 175(3)
F24B F24A P4A F20B -75.9(18)
F24B F24A P4A F22B 176.5(17)
F24B F24A P4A F23B 72.0(18)
F24B F24A P4B F19A 70(5)
F24B F24A P4B F20A -54(5)
F24B F24A P4B F21A -123(5)
F24B F24A P4B F23A 10(5)
F24B F24A P4B P4A -12(6)
F24B F24A P4B F19B 125(5)
F24B F24A P4B F20B -55(5)
F24B F24A P4B F21B -144(5)
F24B F24A P4B F23B 36(5)
F24B P4A P4B F19A -112.4(6)
F24B P4A P4B F20A 66.5(6)
F24B P4A P4B F21A 146.6(6)
F24B P4A P4B F23A -34.0(6)
F24B P4A P4B F24A 1.7(8)
F24B P4A P4B F19B -104.5(8)
F24B P4A P4B F20B 75.5(8)
F24B P4A P4B F21B 102.6(7)
F24B P4A P4B F22B 179.9
F24B P4A P4B F23B -77.3(7)
F24B P4A F20B F20A 76(5)
F24B P4A F20B P4B -47.9(7)
F24B P4A F22B F19A -79.6(6)
F24B P4A F22B F21A 62.3(11)
F24B P4A F22B P4B -0.1
F24B P4A F23B F19A 103.4(7)
F24B P4A F23B F23A -76.5(10)
F24B P4A F23B P4B 48.5(6)
F24B P4B F19B F19A -118.5(7)
F24B P4B F19B O11 -145(5)
F24B P4B F20B F20A -3(5)
F24B P4B F20B P4A 110.0(11)
F24B P4B F21B F21A 160.9(8)
F24B P4B F23B F19A 132.4(9)
F24B P4B F23B F23A -52.2(11)
F24B P4B F23B P4A -108.7(10)
